data_7251289
loop_
_publ_author_name
'Groslambert, Loic'
'Padilla-Hernandez, Andres'
'Hasija, Avantika'
'Aubert, Emmanuel'
'Pale, Patrick'
'Mamane, Victor'

_publ_section_title
;
 Supramolecular Assemblies Involving Triaryltelluronium Cations: Combining
 Chalcogen Bonding, Hydrogen Bonding and Lone Pair--pi Interactions
;
_journal_name_full CrystEngComm
_journal_paper_doi 10.1039/D5CE00866B
_journal_year 2025
_chemical_formula_moiety 'C24 H9 F18 Te, C32 H12 B F24, 4(C2 H6 O S)'
_chemical_formula_sum 'C64 H45 B F42 O4 S4 Te'
_chemical_formula_weight 1942.65
_space_group_crystal_system triclinic
_space_group_IT_number 1
_space_group_name_Hall 'P 1'
_space_group_name_H-M_alt 'P 1'
_atom_sites_solution_hydrogens geom
_atom_sites_solution_primary dual
_audit_creation_date 2024-02-14
_audit_creation_method
;
Olex2 1.3
(compiled 2020.11.12 svn.r5f609507 for OlexSys, GUI svn.r6408)
;
_audit_update_record
;
2025-08-26 deposited with the CCDC.	2025-11-25 downloaded from the CCDC.
;
_cell_angle_alpha 76.029(4)
_cell_angle_beta 75.037(4)
_cell_angle_gamma 64.109(4)
_cell_formula_units_Z 1
_cell_length_a 12.5599(17)
_cell_length_b 12.6907(17)
_cell_length_c 14.1026(18)
_cell_measurement_reflns_used 9945
_cell_measurement_temperature 173(2)
_cell_measurement_theta_max 20.64
_cell_measurement_theta_min 2.16
_cell_volume 1932.1(4)
_computing_cell_refinement 'Bruker SAINT'
_computing_data_collection 'Bruker APEX3'
_computing_data_reduction 'Bruker SAINT'
_computing_molecular_graphics 'Olex2 1.3 (Dolomanov et al., 2009)'
_computing_publication_material 'Olex2 1.3 (Dolomanov et al., 2009)'
_computing_structure_refinement 'SHELXL 2018/3 (Sheldrick, 2015)'
_computing_structure_solution 'SHELXT 2014/5 (Sheldrick, 2014)'
_diffrn_ambient_temperature 173(2)
_diffrn_measured_fraction_theta_full 1.000
_diffrn_measured_fraction_theta_max 0.989
_diffrn_measurement_device_type 'Bruker APEX-II CCD'
_diffrn_measurement_method '\f and \w scans'
_diffrn_radiation_type MoK\a
_diffrn_radiation_wavelength 0.71073
_diffrn_reflns_av_R_equivalents 0.0851
_diffrn_reflns_av_unetI/netI 0.0760
_diffrn_reflns_Laue_measured_fraction_full 1.000
_diffrn_reflns_Laue_measured_fraction_max 0.989
_diffrn_reflns_limit_h_max 16
_diffrn_reflns_limit_h_min -16
_diffrn_reflns_limit_k_max 16
_diffrn_reflns_limit_k_min -16
_diffrn_reflns_limit_l_max 18
_diffrn_reflns_limit_l_min -18
_diffrn_reflns_number 102370
_diffrn_reflns_point_group_measured_fraction_full 1.000
_diffrn_reflns_point_group_measured_fraction_max 0.986
_diffrn_reflns_theta_full 25.242
_diffrn_reflns_theta_max 28.087
_diffrn_reflns_theta_min 1.511
_exptl_absorpt_coefficient_mu 0.639
_exptl_absorpt_correction_T_max 0.7431
_exptl_absorpt_correction_T_min 0.7137
_exptl_absorpt_correction_type multi-scan
_exptl_absorpt_process_details sadabs
_exptl_crystal_colour colourless
_exptl_crystal_colour_primary colourless
_exptl_crystal_density_diffrn 1.670
_exptl_crystal_density_meas ?
_exptl_crystal_description block
_exptl_crystal_F_000 960
_exptl_crystal_size_max 0.15
_exptl_crystal_size_mid 0.12
_exptl_crystal_size_min 0.1
_refine_diff_density_max 0.473
_refine_diff_density_min -0.449
_refine_diff_density_rms 0.068
_refine_ls_abs_structure_details
;
 Flack x determined using 5795 quotients [(I+)-(I-)]/[(I+)+(I-)]
 (Parsons, Flack and Wagner, Acta Cryst. B69 (2013) 249-259).
;
_refine_ls_abs_structure_Flack -0.019(7)
_refine_ls_extinction_method none
_refine_ls_goodness_of_fit_ref 1.019
_refine_ls_hydrogen_treatment constr
_refine_ls_matrix_type full
_refine_ls_number_parameters 1321
_refine_ls_number_reflns 18540
_refine_ls_number_restraints 1435
_refine_ls_restrained_S_all 1.029
_refine_ls_R_factor_all 0.0680
_refine_ls_R_factor_gt 0.0484
_refine_ls_shift/su_max 0.001
_refine_ls_shift/su_mean 0.000
_refine_ls_structure_factor_coef Fsqd
_refine_ls_weighting_details 'w=1/[\s^2^(Fo^2^)+(0.0347P)^2^+0.3914P] where P=(Fo^2^+2Fc^2^)/3'
_refine_ls_weighting_scheme calc
_refine_ls_wR_factor_gt 0.0890
_refine_ls_wR_factor_ref 0.0978
_reflns_Friedel_coverage 0.994
_reflns_Friedel_fraction_full 1.000
_reflns_Friedel_fraction_max 0.983
_reflns_number_gt 15157
_reflns_number_total 18540
_reflns_threshold_expression 'I > 2\s(I)'
_cod_data_source_file d5ce00866b2.cif
_cod_data_source_block lgr602-dmso-loic
_cod_depositor_comments
;
The following automatic conversions were performed:

data item '_exptl_crystal_density_meas' value 'none' was changed to
'?' -- the value is perceived as not measured.

Automatic conversion script
Id: cif_fix_values 8170 2020-07-09 18:12:32Z antanas 
;
_cod_database_code 7251289
_shelx_shelxl_version_number 2018/3
_shelx_space_group_comment
;
The symmetry employed for this shelxl refinement is uniquely defined
by the following loop, which should always be used as a source of
symmetry information in preference to the above space-group names.
They are only intended as comments.
;
_shelx_estimated_absorpt_t_max 0.939
_shelx_estimated_absorpt_t_min 0.910
_olex2_refinement_description
;
1. Fixed Uiso
 At 1.2 times of:
  All C(H) groups
 At 1.5 times of:
  All C(H,H,H) groups
2. Restrained distances
 F41-C56 = F40A-C56 = F40-C56 = F41A-C56 = F42-C56 = F42A-C56 = F1A-C7 = F1-C7
 = F3A-C7 = F2-C7 = F2A-C7 = F3-C7 = F10-C16 = F11A-C16 = F12-C16 = F12A-C16 =
 F11-C16 = F10A-C16 = F15A-C23 = F14-C23 = F13A-C23 = F13-C23 = F14A-C23 = F15-
 C23
 1.33 with sigma of 0.02
 S1-O1 = S1A-O1A
 1.5 with sigma of 0.02
 S1A-C57A = S1-C58 = S1A-C58A = S1-C57
 1.77 with sigma of 0.02
 S2A-O2A = S2-O2
 1.5 with sigma of 0.02
 S2-C59 = S2-C60 = S2A-C60A = S2A-C59A
 1.77 with sigma of 0.02
 S3-O3 = S3A-O3A
 1.5 with sigma of 0.02
 F2-C7 = F3A-C7 = F1-C7 = F1A-C7 = F3-C7 = F2A-C7
 1.33 with sigma of 0.02
 S3A-C61 = S3-C62A = S3-C61A = S3A-C62
 1.77 with sigma of 0.02
 F11-C16 = F12A-C16 = F12-C16 = F11A-C16 = F10-C16 = F10A-C16
 1.33 with sigma of 0.02
 S4A-C64A = S4-C64 = S4A-C63A = S4-C63
 1.77 with sigma of 0.02
 S4A-O4A = S4-O4
 1.5 with sigma of 0.02
 F19A-C31 = F19-C31 = F20A-C31 = F20-C31 = F21A-C31 = F21-C31
 1.33 with sigma of 0.02
 C57-C58
 2.66 with sigma of 0.04
 C58A-C57A
 2.66 with sigma of 0.04
 C62-C61
 2.66 with sigma of 0.04
 C61A-C62A
 2.66 with sigma of 0.04
 F40-F41 \\sim F41-F42 \\sim F42-F40 \\sim F40A-F41A \\sim F41A-F42A \\sim
F42A-F40A
 with sigma of 0.02
 F1-F2 \\sim F2-F3 \\sim F3-F1 \\sim F1A-F2A \\sim F2A-F3A \\sim F3A-F1A
 with sigma of 0.02
 F10-F11 \\sim F11-F12 \\sim F12-F10 \\sim F10A-F11A \\sim F11A-F12A \\sim
F12A-F10A
 with sigma of 0.02
 F19-F20 \\sim F20-F21 \\sim F21-F19 \\sim F19A-F20A \\sim F20A-F21A \\sim
F21A-F19A
 with sigma of 0.02
3. Uiso/Uaniso restraints and constraints
O1 \\sim S1 \\sim C57 \\sim C58 \\sim S1A \\sim O1A \\sim C58A \\sim C57A:
within 2A with sigma of 0.01 and sigma for terminal atoms of 0.02 within 2A
O2 \\sim S2 \\sim C59 \\sim C60 \\sim S2A \\sim C59A \\sim O2A \\sim C60A:
within 2A with sigma of 0.01 and sigma for terminal atoms of 0.02 within 2A
C7 \\sim F1 \\sim F2 \\sim F3 \\sim F1A \\sim F2A \\sim F3A: within 2A with
sigma of 0.015 and sigma for terminal atoms of 0.03 within 2A
C56 \\sim F40 \\sim F41 \\sim F42 \\sim F40A \\sim F41A \\sim F42A: within 2A
with sigma of 0.015 and sigma for terminal atoms of 0.03 within 2A
C23 \\sim F13 \\sim F14 \\sim F15 \\sim F14A \\sim F13A \\sim F15A: within 2A
with sigma of 0.015 and sigma for terminal atoms of 0.03 within 2A
C16 \\sim F10 \\sim F11 \\sim F10A \\sim F11A \\sim F12A \\sim F12: within 2A
with sigma of 0.015 and sigma for terminal atoms of 0.03 within 2A
C16 \\sim F10 \\sim F11 \\sim F12 \\sim F10A \\sim F11A \\sim F12A: within 2A
with sigma of 0.015 and sigma for terminal atoms of 0.03 within 2A
O3 \\sim S3 \\sim C61 \\sim C62 \\sim C62A \\sim S3A \\sim C61A \\sim O3A:
within 2A with sigma of 0.01 and sigma for terminal atoms of 0.02 within 2A
C64A \\sim O4A \\sim O4 \\sim C64 \\sim S4 \\sim S4A \\sim C63 \\sim C63A:
within 2A with sigma of 0.01 and sigma for terminal atoms of 0.02 within 2A
F18 \\sim F17 \\sim F16: within 2A with sigma of 0.02 and sigma for terminal
atoms of 0.04 within 2A
C31 \\sim F19 \\sim F20 \\sim F21 \\sim F20A \\sim F19A \\sim F21A: within 2A
with sigma of 0.015 and sigma for terminal atoms of 0.03 within 2A
Uanis(O1) \\sim Ueq, Uanis(S1) \\sim Ueq, Uanis(C57) \\sim Ueq, Uanis(C58)
\\sim Ueq, Uanis(S1A) \\sim Ueq, Uanis(O1A) \\sim Ueq, Uanis(C58A) \\sim Ueq,
Uanis(C57A) \\sim Ueq: with sigma of 0.01 and sigma for terminal atoms of 0.02
Uanis(O3) \\sim Ueq, Uanis(S3) \\sim Ueq, Uanis(C61) \\sim Ueq, Uanis(C62)
\\sim Ueq, Uanis(C62A) \\sim Ueq, Uanis(S3A) \\sim Ueq, Uanis(C61A) \\sim Ueq,
Uanis(O3A) \\sim Ueq: with sigma of 0.01 and sigma for terminal atoms of 0.02
Uanis(C7) \\sim Ueq, Uanis(F1) \\sim Ueq, Uanis(F2) \\sim Ueq, Uanis(F3) \\sim
Ueq, Uanis(F1A) \\sim Ueq, Uanis(F2A) \\sim Ueq, Uanis(F3A) \\sim Ueq: with
sigma of 0.01 and sigma for terminal atoms of 0.02
Uanis(C56) \\sim Ueq, Uanis(F40) \\sim Ueq, Uanis(F41) \\sim Ueq, Uanis(F42)
\\sim Ueq, Uanis(F40A) \\sim Ueq, Uanis(F41A) \\sim Ueq, Uanis(F42A) \\sim Ueq:
with sigma of 0.01 and sigma for terminal atoms of 0.02
Uanis(C23) \\sim Ueq, Uanis(F13) \\sim Ueq, Uanis(F14) \\sim Ueq, Uanis(F15)
\\sim Ueq, Uanis(F14A) \\sim Ueq, Uanis(F13A) \\sim Ueq, Uanis(F15A) \\sim Ueq:
with sigma of 0.01 and sigma for terminal atoms of 0.02
Uanis(C16) \\sim Ueq, Uanis(F10) \\sim Ueq, Uanis(F11) \\sim Ueq, Uanis(F12)
\\sim Ueq, Uanis(F10A) \\sim Ueq, Uanis(F11A) \\sim Ueq, Uanis(F12A) \\sim Ueq:
with sigma of 0.01 and sigma for terminal atoms of 0.02
Uanis(O1) = Uanis(O1A)
Uanis(S1) = Uanis(S1A)
4. Rigid body (RIGU) restrains
 O1, S1, C57, C58, S1A, O1A, C58A, C57A
 with sigma for 1-2 distances of 0.002 and sigma for 1-3 distances of 0.002
 O2, S2, C59, C60, S2A, C59A, O2A, C60A
 with sigma for 1-2 distances of 0.002 and sigma for 1-3 distances of 0.002
 C7, F1, F2, F3, F1A, F2A, F3A
 with sigma for 1-2 distances of 0.004 and sigma for 1-3 distances of 0.004
 C56, F40, F41, F42, F40A, F41A, F42A
 with sigma for 1-2 distances of 0.004 and sigma for 1-3 distances of 0.004
 C23, F13, F14, F15, F14A, F13A, F15A
 with sigma for 1-2 distances of 0.004 and sigma for 1-3 distances of 0.004
 O3, S3, C61, C62, C62A, S3A, C61A, O3A
 with sigma for 1-2 distances of 0.002 and sigma for 1-3 distances of 0.002
 C16, F10, F11, F12, F10A, F11A, F12A
 with sigma for 1-2 distances of 0.002 and sigma for 1-3 distances of 0.002
 C64A, S4A, O4A, O4, C64, S4, C63, C63A
 with sigma for 1-2 distances of 0.002 and sigma for 1-3 distances of 0.002
 C31, F19, F20, F21, F20A, F19A, F21A
 with sigma for 1-2 distances of 0.002 and sigma for 1-3 distances of 0.002
5. Others
 Sof(F14A)=Sof(F13A)=Sof(F15A)=1-FVAR(1)
 Sof(F13)=Sof(F14)=Sof(F15)=FVAR(1)
 Sof(F1A)=Sof(F2A)=Sof(F3A)=1-FVAR(2)
 Sof(F1)=Sof(F2)=Sof(F3)=FVAR(2)
 Sof(F10A)=Sof(F11A)=Sof(F12A)=1-FVAR(3)
 Sof(F10)=Sof(F11)=Sof(F12)=FVAR(3)
 Sof(O4A)=Sof(C63A)=Sof(H63D)=Sof(H63E)=Sof(H63F)=Sof(S4A)=Sof(C64A)=Sof(H64D)=
 Sof(H64E)=Sof(H64F)=1-FVAR(4)
 Sof(O4)=Sof(S4)=Sof(C63)=Sof(H63A)=Sof(H63B)=Sof(H63C)=Sof(C64)=Sof(H64A)=
 Sof(H64B)=Sof(H64C)=FVAR(4)
 Sof(S2A)=Sof(C59A)=Sof(H59D)=Sof(H59E)=Sof(H59F)=Sof(O2A)=Sof(C60A)=Sof(H60D)=
 Sof(H60E)=Sof(H60F)=1-FVAR(5)
 Sof(O2)=Sof(S2)=Sof(C59)=Sof(H59A)=Sof(H59B)=Sof(H59C)=Sof(C60)=Sof(H60A)=
 Sof(H60B)=Sof(H60C)=FVAR(5)
 Sof(S1A)=Sof(O1A)=Sof(C58A)=Sof(H58D)=Sof(H58E)=Sof(H58F)=Sof(C57A)=Sof(H57D)=
 Sof(H57E)=Sof(H57F)=1-FVAR(6)
 Sof(O1)=Sof(S1)=Sof(C57)=Sof(H57A)=Sof(H57B)=Sof(H57C)=Sof(C58)=Sof(H58A)=
 Sof(H58B)=Sof(H58C)=FVAR(6)
 Sof(C61)=Sof(H61D)=Sof(H61E)=Sof(H61F)=Sof(C62)=Sof(H62D)=Sof(H62E)=Sof(H62F)=
 Sof(S3A)=Sof(O3A)=1-FVAR(7)
 Sof(O3)=Sof(S3)=Sof(C62A)=Sof(H62A)=Sof(H62B)=Sof(H62C)=Sof(C61A)=Sof(H61A)=
 Sof(H61B)=Sof(H61C)=FVAR(7)
 Sof(F40A)=Sof(F41A)=Sof(F42A)=1-FVAR(8)
 Sof(F40)=Sof(F41)=Sof(F42)=FVAR(8)
 Sof(F20A)=Sof(F19A)=Sof(F21A)=1-FVAR(9)
 Sof(F19)=Sof(F20)=Sof(F21)=FVAR(9)
6.a Me refined with riding coordinates:
 C57(H57A,H57B,H57C), C58(H58A,H58B,H58C), C59(H59A,H59B,H59C), C60(H60A,H60B,
 H60C), C61(H61D,H61E,H61F), C62(H62D,H62E,H62F), C63(H63A,H63B,H63C), C64(H64A,
 H64B,H64C), C63A(H63D,H63E,H63F), C64A(H64D,H64E,H64F), C59A(H59D,H59E,H59F),
 C60A(H60D,H60E,H60F), C58A(H58D,H58E,H58F), C57A(H57D,H57E,H57F), C62A(H62A,
 H62B,H62C), C61A(H61A,H61B,H61C)
6.b Aromatic/amide H refined with riding coordinates:
 C2(H2), C4(H4), C6(H6), C10(H10), C12(H12), C14(H14), C18(H18), C20(H20),
 C22(H22), C26(H26), C28(H28), C30(H30), C34(H34), C36(H36), C38(H38), C42(H42),
  C44(H44), C46(H46), C50(H50), C52(H52), C54(H54)
;
_olex2_submission_special_instructions 'No special instructions were received'

loop_
_space_group_symop_operation_xyz
'x, y, z'

loop_
_atom_site_label
_atom_site_type_symbol
_atom_site_fract_x
_atom_site_fract_y
_atom_site_fract_z
_atom_site_U_iso_or_equiv
_atom_site_adp_type
_atom_site_occupancy
_atom_site_site_symmetry_order
_atom_site_calc_flag
_atom_site_refinement_flags_posn
_atom_site_refinement_flags_adp
_atom_site_refinement_flags_occupancy
_atom_site_disorder_assembly
_atom_site_disorder_group
Te1 Te 0.29973(2) 0.59245(2) 0.71426(2) 0.02995(10) Uani 1 1 d . . . A 1
C1 C 0.2846(5) 0.4612(5) 0.8359(4) 0.0284(12) Uani 1 1 d . . . . .
C2 C 0.3044(5) 0.3524(5) 0.8174(4) 0.0309(13) Uani 1 1 d . . . . .
H2 H 0.320872 0.337592 0.751097 0.037 Uiso 1 1 calc R U . . .
C3 C 0.3002(6) 0.2645(5) 0.8964(4) 0.0327(13) Uani 1 1 d . . . . .
C4 C 0.2794(6) 0.2838(5) 0.9929(4) 0.0322(14) Uani 1 1 d . . . . .
H4 H 0.277054 0.222633 1.046627 0.039 Uiso 1 1 calc R U . . .
C5 C 0.2622(5) 0.3930(5) 1.0108(4) 0.0314(13) Uani 1 1 d . . . . .
C6 C 0.2654(5) 0.4824(5) 0.9319(4) 0.0292(12) Uani 1 1 d . . . . .
H6 H 0.254494 0.557303 0.943803 0.035 Uiso 1 1 calc R U . . .
C7 C 0.3218(7) 0.1456(6) 0.8754(5) 0.0485(16) Uani 1 1 d D U . . .
F1 F 0.311(2) 0.1421(14) 0.7878(8) 0.069(5) Uani 0.54(3) 1 d D U P B 1
F2 F 0.4398(9) 0.0692(10) 0.8823(18) 0.066(4) Uani 0.54(3) 1 d D U P B 1
F3 F 0.2580(17) 0.096(2) 0.9447(14) 0.056(4) Uani 0.54(3) 1 d D U P B 1
F1A F 0.246(2) 0.1645(16) 0.8108(15) 0.067(5) Uani 0.46(3) 1 d D U P B 2
F2A F 0.290(2) 0.076(2) 0.9523(13) 0.047(4) Uani 0.46(3) 1 d D U P B 2
F3A F 0.4288(15) 0.0897(19) 0.830(2) 0.081(5) Uani 0.46(3) 1 d D U P B 2
C8 C 0.2376(6) 0.4138(6) 1.1162(5) 0.0423(16) Uani 1 1 d . . . . .
F4 F 0.3145(5) 0.3245(4) 1.1698(3) 0.0706(13) Uani 1 1 d . . . . .
F5 F 0.1305(4) 0.4186(5) 1.1631(3) 0.0728(14) Uani 1 1 d . . . . .
F6 F 0.2474(5) 0.5097(4) 1.1232(3) 0.0759(15) Uani 1 1 d . . . . .
C9 C 0.1929(5) 0.5762(5) 0.6269(4) 0.0290(13) Uani 1 1 d . . . . .
C10 C 0.2001(5) 0.6368(5) 0.5309(4) 0.0322(13) Uani 1 1 d . . . . .
H10 H 0.255345 0.673815 0.507491 0.039 Uiso 1 1 calc R U . . .
C11 C 0.1271(6) 0.6432(5) 0.4694(4) 0.0361(14) Uani 1 1 d . . . . .
C12 C 0.0499(6) 0.5871(6) 0.5026(5) 0.0401(15) Uani 1 1 d . . . . .
H12 H 0.001164 0.589453 0.459900 0.048 Uiso 1 1 calc R U . . .
C13 C 0.0428(6) 0.5268(6) 0.5985(5) 0.0361(15) Uani 1 1 d . . . . .
C14 C 0.1120(6) 0.5224(6) 0.6627(5) 0.0345(15) Uani 1 1 d . . . . .
H14 H 0.104351 0.483789 0.729214 0.041 Uiso 1 1 calc R U . . .
C15 C 0.1293(8) 0.7135(8) 0.3674(5) 0.056(2) Uani 1 1 d . . . . .
F7 F 0.2171(5) 0.7484(6) 0.3382(4) 0.0905(19) Uani 1 1 d . . . . .
F8 F 0.1379(8) 0.6556(8) 0.2982(4) 0.133(3) Uani 1 1 d . . . . .
F9 F 0.0295(6) 0.8068(7) 0.3603(5) 0.137(3) Uani 1 1 d . . . . .
C16 C -0.0420(7) 0.4669(7) 0.6343(6) 0.0657(18) Uani 1 1 d D U . . .
F10 F -0.0279(15) 0.3998(14) 0.5645(9) 0.085(4) Uani 0.58(2) 1 d D U P C 1
F11 F -0.0352(17) 0.3973(17) 0.7178(9) 0.091(4) Uani 0.58(2) 1 d D U P C 1
F12 F -0.1562(8) 0.5437(10) 0.6355(16) 0.102(5) Uani 0.58(2) 1 d D U P C 1
F10A F 0.0117(18) 0.3630(15) 0.6909(15) 0.074(5) Uani 0.42(2) 1 d D U P C 2
F11A F -0.088(2) 0.454(3) 0.5702(14) 0.105(6) Uani 0.42(2) 1 d D U P C 2
F12A F -0.1360(15) 0.5262(16) 0.7017(18) 0.100(5) Uani 0.42(2) 1 d D U P C 2
C17 C 0.1449(6) 0.7366(5) 0.7708(4) 0.0308(14) Uani 1 1 d . . . . .
C18 C 0.1448(6) 0.8474(5) 0.7282(4) 0.0356(14) Uani 1 1 d . . . . .
H18 H 0.213479 0.854697 0.684275 0.043 Uiso 1 1 calc R U . . .
C19 C 0.0421(6) 0.9474(5) 0.7510(5) 0.0406(15) Uani 1 1 d . . . . .
C20 C -0.0572(6) 0.9370(6) 0.8157(5) 0.0413(15) Uani 1 1 d . . . . .
H20 H -0.127015 1.005616 0.831410 0.050 Uiso 1 1 calc R U . . .
C21 C -0.0538(6) 0.8254(6) 0.8575(5) 0.0368(15) Uani 1 1 d . . . . .
C22 C 0.0468(6) 0.7242(6) 0.8348(5) 0.0338(16) Uani 1 1 d . . . . .
H22 H 0.047744 0.647812 0.862881 0.041 Uiso 1 1 calc R U . . .
C23 C 0.0415(8) 1.0666(6) 0.7030(7) 0.063(2) Uani 1 1 d D U . . .
F13 F 0.1440(11) 1.0667(9) 0.6540(13) 0.114(5) Uani 0.628(13) 1 d D U P D 1
F14 F -0.0426(16) 1.1245(12) 0.6487(12) 0.119(5) Uani 0.628(13) 1 d D U P D 1
F15 F 0.0091(13) 1.1359(7) 0.7727(7) 0.090(4) Uani 0.628(13) 1 d D U P D 1
F14A F 0.123(2) 1.0859(18) 0.7291(19) 0.105(6) Uani 0.372(13) 1 d D U P D 2
F13A F 0.074(2) 1.0720(13) 0.6030(10) 0.083(5) Uani 0.372(13) 1 d D U P D 2
F15A F -0.0603(18) 1.1533(16) 0.710(2) 0.110(8) Uani 0.372(13) 1 d D U P D 2
C24 C -0.1593(7) 0.8134(7) 0.9280(6) 0.0521(19) Uani 1 1 d . . . . .
F16 F -0.2074(5) 0.7582(6) 0.8976(5) 0.109(2) Uani 1 1 d . . . . .
F17 F -0.1313(6) 0.7471(7) 1.0138(4) 0.123(3) Uani 1 1 d . . . . .
F18 F -0.2456(5) 0.9127(5) 0.9501(6) 0.135(3) Uani 1 1 d . . . . .
B1 B 0.7037(6) 0.0769(5) 0.2391(5) 0.0255(13) Uani 1 1 d . . . . .
C25 C 0.6462(5) 0.1954(5) 0.1590(4) 0.0247(12) Uani 1 1 d . . . . .
C26 C 0.5963(5) 0.3086(5) 0.1827(4) 0.0314(13) Uani 1 1 d . . . . .
H26 H 0.591237 0.318393 0.248673 0.038 Uiso 1 1 calc R U . . .
C27 C 0.5529(6) 0.4095(5) 0.1132(5) 0.0314(14) Uani 1 1 d . . . . .
C28 C 0.5607(6) 0.3994(5) 0.0160(5) 0.0342(14) Uani 1 1 d . . . . .
H28 H 0.529980 0.467499 -0.031153 0.041 Uiso 1 1 calc R U . . .
C29 C 0.6141(5) 0.2881(5) -0.0103(4) 0.0309(13) Uani 1 1 d . . . . .
C30 C 0.6554(5) 0.1879(5) 0.0594(4) 0.0263(12) Uani 1 1 d . . . . .
H30 H 0.690998 0.112016 0.038916 0.032 Uiso 1 1 calc R U . . .
C31 C 0.4998(7) 0.5288(6) 0.1451(6) 0.0498(16) Uani 1 1 d D U . . .
F19 F 0.481(3) 0.534(2) 0.2343(12) 0.089(8) Uani 0.29(2) 1 d D U P E 1
F20 F 0.5873(16) 0.5806(19) 0.104(3) 0.077(6) Uani 0.29(2) 1 d D U P E 1
F21 F 0.411(2) 0.610(4) 0.100(2) 0.054(5) Uani 0.29(2) 1 d D U P E 1
C32 C 0.6320(6) 0.2737(6) -0.1161(5) 0.0393(15) Uani 1 1 d . . . . .
F22 F 0.5668(5) 0.3662(4) -0.1709(3) 0.0876(18) Uani 1 1 d . . . . .
F23 F 0.7426(5) 0.2464(8) -0.1607(4) 0.122(3) Uani 1 1 d . . . . .
F24 F 0.6064(8) 0.1879(5) -0.1268(4) 0.122(3) Uani 1 1 d . . . . .
C33 C 0.8457(5) 0.0523(5) 0.2175(4) 0.0271(12) Uani 1 1 d . . . . .
C34 C 0.8899(5) 0.1102(5) 0.2596(4) 0.0288(12) Uani 1 1 d . . . . .
H34 H 0.835921 0.161371 0.306088 0.035 Uiso 1 1 calc R U . . .
C35 C 1.0082(5) 0.0967(5) 0.2371(4) 0.0318(13) Uani 1 1 d . . . . .
C36 C 1.0896(5) 0.0237(5) 0.1691(4) 0.0342(14) Uani 1 1 d . . . . .
H36 H 1.171310 0.014118 0.153103 0.041 Uiso 1 1 calc R U . . .
C37 C 1.0490(5) -0.0350(5) 0.1249(4) 0.0309(13) Uani 1 1 d . . . . .
C38 C 0.9297(5) -0.0208(5) 0.1490(4) 0.0276(12) Uani 1 1 d . . . . .
H38 H 0.904085 -0.062131 0.117909 0.033 Uiso 1 1 calc R U . . .
C39 C 1.0480(6) 0.1596(7) 0.2886(6) 0.0432(16) Uani 1 1 d . . . . .
F25 F 1.0531(5) 0.1116(5) 0.3834(4) 0.0851(17) Uani 1 1 d . . . . .
F26 F 0.9742(5) 0.2724(4) 0.2901(5) 0.0817(16) Uani 1 1 d . . . . .
F27 F 1.1569(4) 0.1568(5) 0.2494(4) 0.0743(14) Uani 1 1 d . . . . .
C40 C 1.1319(6) -0.1123(6) 0.0495(5) 0.0411(16) Uani 1 1 d . . . . .
F28 F 1.2472(4) -0.1471(4) 0.0532(4) 0.0670(13) Uani 1 1 d . . . . .
F29 F 1.1217(4) -0.0560(5) -0.0441(3) 0.0726(14) Uani 1 1 d . . . . .
F30 F 1.1129(4) -0.2082(4) 0.0558(4) 0.0855(17) Uani 1 1 d . . . . .
C41 C 0.6844(5) -0.0377(5) 0.2257(4) 0.0230(11) Uani 1 1 d . . . . .
C42 C 0.5881(5) -0.0277(5) 0.1853(4) 0.0267(12) Uani 1 1 d . . . . .
H42 H 0.535324 0.048572 0.159460 0.032 Uiso 1 1 calc R U . . .
C43 C 0.5684(5) -0.1261(5) 0.1823(4) 0.0276(12) Uani 1 1 d . . . . .
C44 C 0.6420(5) -0.2385(5) 0.2195(4) 0.0304(13) Uani 1 1 d . . . . .
H44 H 0.628059 -0.305451 0.217017 0.036 Uiso 1 1 calc R U . . .
C45 C 0.7369(5) -0.2514(5) 0.2604(4) 0.0272(12) Uani 1 1 d . . . . .
C46 C 0.7569(5) -0.1523(5) 0.2632(4) 0.0287(12) Uani 1 1 d . . . . .
H46 H 0.822437 -0.163441 0.291817 0.034 Uiso 1 1 calc R U . . .
C47 C 0.4674(6) -0.1122(6) 0.1365(5) 0.0386(15) Uani 1 1 d . . . . .
F31 F 0.5051(4) -0.1481(4) 0.0479(3) 0.0680(13) Uani 1 1 d . . . . .
F32 F 0.3867(4) -0.0010(3) 0.1256(4) 0.0621(12) Uani 1 1 d . . . . .
F33 F 0.4069(4) -0.1766(4) 0.1918(3) 0.0604(12) Uani 1 1 d . . . . .
C48 C 0.8140(6) -0.3700(6) 0.3071(5) 0.0434(17) Uani 1 1 d . . . . .
F34 F 0.7971(5) -0.3787(4) 0.4058(4) 0.0890(17) Uani 1 1 d . . . . .
F35 F 0.7961(5) -0.4578(4) 0.2903(4) 0.0863(18) Uani 1 1 d . . . . .
F36 F 0.9294(4) -0.3950(4) 0.2805(5) 0.0901(18) Uani 1 1 d . . . . .
C49 C 0.6409(5) 0.0957(5) 0.3551(4) 0.0298(13) Uani 1 1 d . . . . .
C50 C 0.5174(5) 0.1620(5) 0.3820(4) 0.0318(13) Uani 1 1 d . . . . .
H50 H 0.470213 0.200731 0.331086 0.038 Uiso 1 1 calc R U . . .
C51 C 0.4616(6) 0.1733(6) 0.4793(5) 0.0384(15) Uani 1 1 d . . . . .
C52 C 0.5258(7) 0.1151(6) 0.5566(5) 0.0450(17) Uani 1 1 d . . . . .
H52 H 0.487446 0.122912 0.623530 0.054 Uiso 1 1 calc R U . . .
C53 C 0.6461(6) 0.0460(6) 0.5337(5) 0.0399(15) Uani 1 1 d . . . . .
C54 C 0.7028(6) 0.0376(5) 0.4346(4) 0.0329(13) Uani 1 1 d . . . . .
H54 H 0.786481 -0.009559 0.420887 0.039 Uiso 1 1 calc R U . . .
C55 C 0.3315(7) 0.2499(7) 0.5007(6) 0.0538(19) Uani 1 1 d . . . . .
F37 F 0.3082(5) 0.3623(4) 0.4585(5) 0.100(2) Uani 1 1 d . . . . .
F38 F 0.2652(4) 0.2196(6) 0.4636(5) 0.104(2) Uani 1 1 d . . . . .
F39 F 0.2862(5) 0.2569(6) 0.5943(4) 0.107(2) Uani 1 1 d . . . . .
C56 C 0.7180(8) -0.0232(8) 0.6145(5) 0.063(2) Uani 1 1 d D U . . .
F40 F 0.781(3) 0.029(2) 0.628(2) 0.102(7) Uani 0.303(13) 1 d D U P F 1
F41 F 0.797(3) -0.1311(17) 0.5957(15) 0.102(8) Uani 0.303(13) 1 d D U P F 1
F42 F 0.6564(18) -0.044(3) 0.7016(14) 0.101(8) Uani 0.303(13) 1 d D U P F 1
F40A F 0.8318(8) -0.0475(13) 0.5902(6) 0.092(4) Uani 0.697(13) 1 d D U P F 2
F41A F 0.6827(12) 0.0371(11) 0.6910(7) 0.116(5) Uani 0.697(13) 1 d D U P F 2
F42A F 0.7030(14) -0.1204(10) 0.6535(10) 0.119(4) Uani 0.697(13) 1 d D U P F 2
O1 O 0.4108(8) 0.6397(8) 0.8367(12) 0.045(2) Uani 0.917(4) 1 d D U P G 1
S1 S 0.4878(2) 0.70672(18) 0.77926(14) 0.0423(5) Uani 0.917(4) 1 d D U P G 1
C57 C 0.6148(10) 0.6528(11) 0.8369(10) 0.089(3) Uani 0.917(4) 1 d D U P G 1
H57A H 0.667219 0.694010 0.801834 0.134 Uiso 0.917(4) 1 calc R U P G 1
H57B H 0.588637 0.666708 0.906148 0.134 Uiso 0.917(4) 1 calc R U P G 1
H57C H 0.658928 0.567600 0.834648 0.134 Uiso 0.917(4) 1 calc R U P G 1
C58 C 0.4215(11) 0.8454(9) 0.8177(10) 0.084(3) Uani 0.917(4) 1 d D U P G 1
H58A H 0.468731 0.891838 0.782198 0.126 Uiso 0.917(4) 1 calc R U P G 1
H58B H 0.339542 0.886590 0.803353 0.126 Uiso 0.917(4) 1 calc R U P G 1
H58C H 0.418888 0.835677 0.889247 0.126 Uiso 0.917(4) 1 calc R U P G 1
O2 O 0.3703(12) 0.7582(9) 0.5463(6) 0.054(3) Uani 0.867(5) 1 d D U P H 1
S2 S 0.4377(2) 0.80414(18) 0.45597(14) 0.0452(6) Uani 0.867(5) 1 d D U P H 1
C59 C 0.3335(12) 0.9458(12) 0.4114(8) 0.072(4) Uani 0.867(5) 1 d D U P H 1
H59A H 0.373539 0.980585 0.351236 0.107 Uiso 0.867(5) 1 calc R U P H 1
H59B H 0.266085 0.937337 0.396054 0.107 Uiso 0.867(5) 1 calc R U P H 1
H59C H 0.303462 0.997483 0.462343 0.107 Uiso 0.867(5) 1 calc R U P H 1
C60 C 0.5262(10) 0.8553(10) 0.4934(10) 0.066(3) Uani 0.867(5) 1 d D U P H 1
H60A H 0.571815 0.886258 0.434827 0.099 Uiso 0.867(5) 1 calc R U P H 1
H60B H 0.474512 0.918549 0.533601 0.099 Uiso 0.867(5) 1 calc R U P H 1
H60C H 0.582040 0.790041 0.532943 0.099 Uiso 0.867(5) 1 calc R U P H 1
O3 O 1.0059(16) 0.4672(16) -0.1001(13) 0.056(4) Uani 0.830(5) 1 d D U P I 1
S3 S 0.9012(2) 0.4380(2) -0.05113(17) 0.0520(7) Uani 0.830(5) 1 d D U P I 1
C61 C 0.884(5) 0.415(6) 0.100(3) 0.074(10) Uani 0.170(5) 1 d D U P I 2
H61D H 0.882272 0.344707 0.147280 0.111 Uiso 0.170(5) 1 calc R U P I 2
H61E H 0.905703 0.462619 0.130789 0.111 Uiso 0.170(5) 1 calc R U P I 2
H61F H 0.804941 0.461918 0.081186 0.111 Uiso 0.170(5) 1 calc R U P I 2
C62 C 0.914(5) 0.303(6) -0.043(6) 0.060(8) Uani 0.170(5) 1 d D U P I 2
H62D H 0.891504 0.249811 0.013351 0.089 Uiso 0.170(5) 1 calc R U P I 2
H62E H 0.840913 0.364668 -0.066368 0.089 Uiso 0.170(5) 1 calc R U P I 2
H62F H 0.965836 0.257874 -0.097023 0.089 Uiso 0.170(5) 1 calc R U P I 2
O4 O 0.473(2) 0.412(3) 0.623(3) 0.043(5) Uani 0.544(7) 1 d D U P J 1
S4 S 0.5718(4) 0.4446(4) 0.5574(3) 0.0501(14) Uani 0.544(7) 1 d D U P J 1
C63 C 0.7073(14) 0.3233(16) 0.5703(13) 0.076(5) Uani 0.544(7) 1 d D U P J 1
H63A H 0.773831 0.342276 0.527952 0.115 Uiso 0.544(7) 1 calc R U P J 1
H63B H 0.718096 0.304529 0.639681 0.115 Uiso 0.544(7) 1 calc R U P J 1
H63C H 0.706318 0.254912 0.550473 0.115 Uiso 0.544(7) 1 calc R U P J 1
C64 C 0.5415(19) 0.4681(18) 0.4395(12) 0.070(5) Uani 0.544(7) 1 d D U P J 1
H64A H 0.602526 0.490074 0.390727 0.104 Uiso 0.544(7) 1 calc R U P J 1
H64B H 0.542735 0.395408 0.425775 0.104 Uiso 0.544(7) 1 calc R U P J 1
H64C H 0.461960 0.532135 0.435077 0.104 Uiso 0.544(7) 1 calc R U P J 1
O4A O 0.460(2) 0.394(3) 0.621(3) 0.040(5) Uani 0.456(7) 1 d D U P J 2
C63A C 0.6534(17) 0.4431(19) 0.5862(14) 0.068(4) Uani 0.456(7) 1 d D U P J 2
H63D H 0.733205 0.424463 0.544684 0.102 Uiso 0.456(7) 1 calc R U P J 2
H63E H 0.605152 0.528434 0.573513 0.102 Uiso 0.456(7) 1 calc R U P J 2
H63F H 0.661499 0.419817 0.656280 0.102 Uiso 0.456(7) 1 calc R U P J 2
S4A S 0.5812(4) 0.3645(5) 0.5571(4) 0.0642(17) Uani 0.456(7) 1 d D U P J 2
C64A C 0.587(2) 0.416(2) 0.4344(14) 0.067(5) Uani 0.456(7) 1 d D U P J 2
H64D H 0.671190 0.390547 0.401011 0.101 Uiso 0.456(7) 1 calc R U P J 2
H64E H 0.544838 0.385048 0.406391 0.101 Uiso 0.456(7) 1 calc R U P J 2
H64F H 0.548660 0.502904 0.424672 0.101 Uiso 0.456(7) 1 calc R U P J 2
S2A S 0.3965(14) 0.8729(13) 0.5277(9) 0.049(4) Uani 0.133(5) 1 d D U P H 2
C59A C 0.556(3) 0.809(6) 0.506(7) 0.050(9) Uani 0.133(5) 1 d D U P H 2
H59D H 0.586334 0.870616 0.475742 0.075 Uiso 0.133(5) 1 calc R U P H 2
H59E H 0.584235 0.770783 0.569663 0.075 Uiso 0.133(5) 1 calc R U P H 2
H59F H 0.585625 0.749401 0.461984 0.075 Uiso 0.133(5) 1 calc R U P H 2
O2A O 0.359(9) 0.772(6) 0.574(4) 0.045(8) Uani 0.133(5) 1 d D U P H 2
C60A C 0.371(8) 0.917(9) 0.404(3) 0.055(10) Uani 0.133(5) 1 d D U P H 2
H60D H 0.394671 0.983163 0.372745 0.083 Uiso 0.133(5) 1 calc R U P H 2
H60E H 0.417750 0.850448 0.366458 0.083 Uiso 0.133(5) 1 calc R U P H 2
H60F H 0.284934 0.942403 0.403436 0.083 Uiso 0.133(5) 1 calc R U P H 2
S1A S 0.467(2) 0.7097(19) 0.8570(16) 0.0423(5) Uani 0.083(4) 1 d D U P G 2
O1A O 0.387(11) 0.661(12) 0.837(14) 0.045(2) Uani 0.083(4) 1 d D U P G 2
C58A C 0.598(6) 0.645(7) 0.765(5) 0.055(9) Uani 0.083(4) 1 d D U P G 2
H58D H 0.661836 0.668962 0.767909 0.082 Uiso 0.083(4) 1 calc R U P G 2
H58E H 0.627345 0.558838 0.778100 0.082 Uiso 0.083(4) 1 calc R U P G 2
H58F H 0.576856 0.673698 0.698356 0.082 Uiso 0.083(4) 1 calc R U P G 2
C57A C 0.408(9) 0.847(5) 0.776(6) 0.050(9) Uani 0.083(4) 1 d D U P G 2
H57D H 0.449170 0.897077 0.777102 0.075 Uiso 0.083(4) 1 calc R U P G 2
H57E H 0.422248 0.830816 0.708683 0.075 Uiso 0.083(4) 1 calc R U P G 2
H57F H 0.321904 0.887469 0.799364 0.075 Uiso 0.083(4) 1 calc R U P G 2
C62A C 0.8733(12) 0.4568(11) 0.0718(8) 0.080(4) Uani 0.830(5) 1 d D U P I 1
H62A H 0.804100 0.438285 0.107669 0.120 Uiso 0.830(5) 1 calc R U P I 1
H62B H 0.944097 0.403580 0.102109 0.120 Uiso 0.830(5) 1 calc R U P I 1
H62C H 0.856077 0.538994 0.075332 0.120 Uiso 0.830(5) 1 calc R U P I 1
S3A S 0.9914(10) 0.3701(11) -0.0060(8) 0.053(3) Uani 0.170(5) 1 d D U P I 2
C61A C 0.9551(12) 0.2789(10) -0.0367(12) 0.079(4) Uani 0.830(5) 1 d D U P I 1
H61A H 0.888550 0.254758 -0.004297 0.119 Uiso 0.830(5) 1 calc R U P I 1
H61B H 0.987924 0.252923 -0.102071 0.119 Uiso 0.830(5) 1 calc R U P I 1
H61C H 1.018214 0.242533 0.004146 0.119 Uiso 0.830(5) 1 calc R U P I 1
O3A O 1.022(8) 0.449(9) -0.095(6) 0.048(8) Uani 0.170(5) 1 d D U P I 2
F20A F 0.5794(8) 0.5511(9) 0.1730(13) 0.086(4) Uani 0.71(2) 1 d D U P E 2
F19A F 0.4166(10) 0.5323(8) 0.2324(5) 0.065(3) Uani 0.71(2) 1 d D U P E 2
F21A F 0.4436(13) 0.6136(16) 0.0818(10) 0.075(4) Uani 0.71(2) 1 d D U P E 2

loop_
_atom_site_aniso_label
_atom_site_aniso_U_11
_atom_site_aniso_U_22
_atom_site_aniso_U_33
_atom_site_aniso_U_23
_atom_site_aniso_U_13
_atom_site_aniso_U_12
Te1 0.0326(2) 0.02844(19) 0.02944(19) -0.00109(14) -0.00514(15) -0.01456(16)
C1 0.029(3) 0.030(3) 0.028(3) 0.001(2) -0.006(2) -0.015(3)
C2 0.037(3) 0.025(3) 0.027(3) -0.004(2) -0.004(3) -0.010(3)
C3 0.038(4) 0.024(3) 0.035(3) -0.003(2) -0.008(3) -0.012(3)
C4 0.039(4) 0.031(3) 0.028(3) 0.004(3) -0.009(3) -0.018(3)
C5 0.036(3) 0.033(3) 0.029(3) -0.005(3) -0.007(3) -0.018(3)
C6 0.031(3) 0.028(3) 0.034(3) -0.006(2) -0.007(2) -0.015(3)
C7 0.074(4) 0.032(3) 0.042(3) -0.003(3) -0.009(3) -0.026(3)
F1 0.137(13) 0.040(6) 0.032(4) -0.011(4) -0.011(6) -0.036(8)
F2 0.068(5) 0.028(5) 0.091(10) -0.015(6) 0.000(5) -0.013(4)
F3 0.071(8) 0.041(9) 0.064(7) 0.005(5) -0.016(6) -0.034(8)
F1A 0.115(11) 0.047(7) 0.057(8) -0.012(6) -0.027(8) -0.039(8)
F2A 0.073(10) 0.022(7) 0.051(6) 0.001(4) -0.014(6) -0.024(7)
F3A 0.099(8) 0.056(9) 0.084(12) -0.040(9) 0.023(8) -0.032(7)
C8 0.050(4) 0.050(4) 0.033(3) -0.003(3) -0.005(3) -0.028(4)
F4 0.084(3) 0.083(3) 0.040(2) 0.002(2) -0.029(2) -0.024(3)
F5 0.062(3) 0.121(4) 0.047(3) -0.031(3) 0.013(2) -0.050(3)
F6 0.143(5) 0.069(3) 0.042(2) -0.014(2) -0.012(3) -0.066(3)
C9 0.026(3) 0.025(3) 0.032(3) -0.002(3) -0.005(2) -0.008(3)
C10 0.032(3) 0.031(3) 0.035(3) -0.003(3) -0.002(3) -0.016(3)
C11 0.036(4) 0.038(3) 0.034(3) 0.000(3) -0.011(3) -0.015(3)
C12 0.038(4) 0.047(4) 0.041(4) -0.002(3) -0.016(3) -0.020(3)
C13 0.035(4) 0.041(4) 0.039(4) 0.000(3) -0.012(3) -0.022(3)
C14 0.033(4) 0.034(4) 0.033(3) 0.004(3) -0.013(3) -0.011(3)
C15 0.058(5) 0.082(6) 0.039(4) 0.009(4) -0.020(4) -0.039(5)
F7 0.095(4) 0.145(5) 0.055(3) 0.043(3) -0.032(3) -0.088(4)
F8 0.231(9) 0.192(8) 0.037(3) 0.008(4) -0.028(4) -0.152(8)
F9 0.086(5) 0.141(6) 0.089(5) 0.069(5) -0.015(4) -0.005(4)
C16 0.072(4) 0.084(5) 0.064(4) 0.009(3) -0.020(3) -0.059(4)
F10 0.095(9) 0.112(9) 0.099(6) -0.017(6) -0.019(6) -0.085(7)
F11 0.107(10) 0.142(11) 0.070(5) 0.032(6) -0.028(6) -0.107(8)
F12 0.056(4) 0.117(7) 0.141(12) 0.000(7) -0.007(6) -0.056(4)
F10A 0.085(10) 0.076(7) 0.078(9) 0.017(6) -0.016(7) -0.061(6)
F11A 0.110(13) 0.165(15) 0.093(8) 0.021(8) -0.052(8) -0.104(11)
F12A 0.063(8) 0.118(9) 0.122(11) -0.008(9) 0.014(7) -0.062(6)
C17 0.034(4) 0.032(3) 0.029(3) -0.002(3) -0.008(3) -0.015(3)
C18 0.042(4) 0.032(3) 0.035(3) 0.001(3) -0.007(3) -0.020(3)
C19 0.052(4) 0.027(3) 0.040(4) -0.004(3) -0.007(3) -0.015(3)
C20 0.044(4) 0.030(3) 0.046(4) -0.010(3) -0.006(3) -0.010(3)
C21 0.032(4) 0.034(4) 0.042(4) -0.011(3) -0.006(3) -0.009(3)
C22 0.037(4) 0.029(3) 0.038(4) 0.000(3) -0.011(3) -0.014(3)
C23 0.067(5) 0.032(4) 0.077(5) -0.008(3) 0.005(4) -0.018(3)
F13 0.101(7) 0.042(5) 0.152(12) -0.002(7) 0.054(8) -0.033(5)
F14 0.162(11) 0.071(8) 0.125(10) 0.038(7) -0.069(9) -0.051(8)
F15 0.131(9) 0.030(4) 0.104(7) -0.018(4) -0.001(6) -0.036(5)
F14A 0.137(13) 0.073(10) 0.131(13) 0.018(10) -0.049(11) -0.069(10)
F13A 0.122(13) 0.045(8) 0.064(7) 0.013(6) 0.002(8) -0.039(8)
F15A 0.086(9) 0.040(8) 0.129(15) 0.015(10) 0.038(10) 0.000(7)
C24 0.042(4) 0.048(4) 0.062(5) -0.019(4) 0.011(4) -0.020(4)
F16 0.080(4) 0.149(6) 0.132(5) -0.063(4) 0.035(4) -0.084(4)
F17 0.092(5) 0.176(7) 0.068(4) 0.022(4) 0.018(3) -0.063(5)
F18 0.078(4) 0.065(4) 0.205(7) -0.049(4) 0.087(4) -0.025(3)
B1 0.026(3) 0.020(3) 0.032(4) -0.006(3) -0.008(3) -0.008(3)
C25 0.019(3) 0.028(3) 0.030(3) -0.003(2) -0.007(2) -0.012(2)
C26 0.034(3) 0.032(3) 0.033(3) -0.005(3) -0.011(3) -0.014(3)
C27 0.030(3) 0.025(3) 0.044(4) -0.008(3) -0.011(3) -0.012(3)
C28 0.039(4) 0.026(3) 0.038(4) -0.003(3) -0.007(3) -0.013(3)
C29 0.027(3) 0.031(3) 0.032(3) -0.002(3) -0.004(2) -0.011(3)
C30 0.023(3) 0.021(3) 0.034(3) -0.007(2) -0.004(2) -0.006(2)
C31 0.061(4) 0.027(3) 0.063(4) -0.013(3) -0.023(3) -0.009(3)
F19 0.126(17) 0.050(10) 0.068(6) -0.028(7) -0.029(7) 0.003(13)
F20 0.064(8) 0.044(9) 0.135(16) -0.038(10) -0.015(9) -0.020(7)
F21 0.051(8) 0.031(9) 0.079(11) -0.019(8) -0.020(9) -0.005(7)
C32 0.045(4) 0.035(4) 0.034(3) 0.000(3) -0.011(3) -0.012(3)
F22 0.101(4) 0.072(3) 0.044(3) -0.014(2) -0.034(3) 0.021(3)
F23 0.047(3) 0.245(9) 0.046(3) -0.051(4) 0.005(3) -0.024(5)
F24 0.260(9) 0.101(4) 0.053(3) -0.007(3) -0.042(4) -0.110(5)
C33 0.029(3) 0.026(3) 0.026(3) 0.004(2) -0.009(2) -0.013(2)
C34 0.025(3) 0.029(3) 0.033(3) -0.006(3) -0.007(2) -0.009(3)
C35 0.034(3) 0.031(3) 0.037(3) 0.003(3) -0.014(3) -0.019(3)
C36 0.028(3) 0.037(3) 0.040(3) 0.003(3) -0.008(3) -0.018(3)
C37 0.028(3) 0.032(3) 0.031(3) 0.002(2) -0.006(2) -0.014(3)
C38 0.028(3) 0.027(3) 0.031(3) -0.003(2) -0.009(2) -0.013(2)
C39 0.039(4) 0.049(4) 0.053(5) -0.007(4) -0.009(3) -0.028(4)
F25 0.125(5) 0.116(4) 0.059(3) -0.003(3) -0.040(3) -0.081(4)
F26 0.078(4) 0.052(3) 0.140(5) -0.036(3) -0.045(3) -0.022(3)
F27 0.055(3) 0.100(4) 0.102(4) -0.042(3) -0.001(3) -0.055(3)
C40 0.027(3) 0.050(4) 0.046(4) -0.008(3) -0.004(3) -0.015(3)
F28 0.027(2) 0.081(3) 0.079(3) -0.033(3) -0.007(2) 0.000(2)
F29 0.063(3) 0.094(4) 0.043(3) -0.020(3) -0.005(2) -0.013(3)
F30 0.069(3) 0.064(3) 0.126(4) -0.053(3) 0.038(3) -0.040(3)
C41 0.019(3) 0.030(3) 0.023(3) -0.006(2) -0.002(2) -0.011(2)
C42 0.025(3) 0.030(3) 0.027(3) 0.000(2) -0.005(2) -0.014(3)
C43 0.025(3) 0.029(3) 0.033(3) 0.000(2) -0.008(2) -0.015(3)
C44 0.033(3) 0.026(3) 0.036(3) -0.002(2) -0.008(3) -0.015(3)
C45 0.026(3) 0.023(3) 0.032(3) -0.002(2) -0.006(2) -0.009(2)
C46 0.025(3) 0.032(3) 0.034(3) -0.003(2) -0.009(2) -0.014(3)
C47 0.039(4) 0.036(4) 0.051(4) -0.004(3) -0.019(3) -0.019(3)
F31 0.061(3) 0.100(4) 0.058(3) -0.026(3) -0.024(2) -0.031(3)
F32 0.044(2) 0.039(2) 0.112(4) -0.006(2) -0.047(2) -0.0082(19)
F33 0.049(3) 0.067(3) 0.083(3) 0.009(2) -0.028(2) -0.040(2)
C48 0.047(4) 0.030(3) 0.061(5) 0.003(3) -0.027(4) -0.017(3)
F34 0.118(5) 0.058(3) 0.060(3) 0.014(2) -0.045(3) -0.003(3)
F35 0.109(4) 0.027(2) 0.144(5) 0.007(3) -0.087(4) -0.021(2)
F36 0.042(3) 0.043(3) 0.158(5) 0.016(3) -0.027(3) -0.003(2)
C49 0.037(3) 0.025(3) 0.032(3) -0.003(2) -0.007(3) -0.015(3)
C50 0.029(3) 0.030(3) 0.038(3) -0.008(3) -0.002(3) -0.014(3)
C51 0.039(4) 0.036(4) 0.040(4) -0.014(3) 0.005(3) -0.016(3)
C52 0.061(5) 0.048(4) 0.031(3) -0.014(3) 0.006(3) -0.031(4)
C53 0.048(4) 0.047(4) 0.030(3) -0.003(3) -0.005(3) -0.027(3)
C54 0.035(3) 0.036(3) 0.033(3) -0.002(3) -0.008(3) -0.019(3)
C55 0.052(5) 0.055(5) 0.050(4) -0.021(4) 0.013(4) -0.023(4)
F37 0.066(4) 0.053(3) 0.133(5) -0.011(3) 0.018(3) -0.003(3)
F38 0.039(3) 0.123(5) 0.157(5) -0.090(4) 0.001(3) -0.012(3)
F39 0.061(3) 0.144(6) 0.064(3) -0.035(3) 0.020(3) 0.000(3)
C56 0.070(5) 0.083(5) 0.037(4) 0.001(4) -0.016(4) -0.033(4)
F40 0.101(14) 0.125(13) 0.106(14) 0.005(11) -0.065(11) -0.054(11)
F41 0.130(15) 0.080(10) 0.059(10) 0.005(9) -0.052(10) 0.002(10)
F42 0.097(12) 0.130(16) 0.044(9) 0.026(10) -0.012(7) -0.037(11)
F40A 0.060(5) 0.141(10) 0.051(5) 0.014(6) -0.026(4) -0.024(6)
F41A 0.142(9) 0.138(9) 0.052(5) -0.038(6) -0.041(6) -0.015(7)
F42A 0.160(11) 0.105(7) 0.110(9) 0.061(6) -0.082(8) -0.075(8)
O1 0.054(5) 0.044(5) 0.050(3) 0.001(4) -0.019(4) -0.030(4)
S1 0.0557(13) 0.0441(11) 0.0374(11) -0.0047(9) -0.0081(9) -0.0298(10)
C57 0.073(6) 0.095(7) 0.108(8) 0.016(6) -0.031(6) -0.047(5)
C58 0.082(7) 0.055(5) 0.125(9) -0.040(6) 0.008(7) -0.037(5)
O2 0.063(5) 0.065(5) 0.043(5) 0.010(4) -0.002(5) -0.045(4)
S2 0.0578(13) 0.0420(12) 0.0378(11) -0.0041(9) 0.0018(9) -0.0284(10)
C59 0.071(8) 0.059(8) 0.054(6) 0.008(5) -0.005(5) -0.010(6)
C60 0.064(6) 0.060(7) 0.078(7) -0.002(6) -0.004(5) -0.039(5)
O3 0.050(7) 0.059(7) 0.055(5) -0.003(4) 0.005(5) -0.030(6)
S3 0.0411(13) 0.0602(15) 0.0518(14) 0.0105(11) -0.0123(10) -0.0249(11)
C61 0.071(16) 0.083(17) 0.054(13) 0.002(12) -0.011(13) -0.023(14)
C62 0.047(14) 0.073(13) 0.070(13) 0.006(12) -0.026(12) -0.033(11)
O4 0.039(6) 0.050(10) 0.045(6) -0.006(7) -0.005(5) -0.025(6)
S4 0.047(2) 0.051(3) 0.058(2) -0.0169(19) 0.0012(17) -0.0270(19)
C63 0.048(7) 0.089(11) 0.071(9) -0.007(8) 0.000(7) -0.016(8)
C64 0.066(11) 0.079(12) 0.046(7) -0.016(7) 0.006(7) -0.019(8)
O4A 0.037(7) 0.041(9) 0.051(7) -0.019(6) 0.005(6) -0.023(6)
C63A 0.054(9) 0.103(11) 0.066(9) -0.010(9) -0.009(8) -0.051(8)
S4A 0.052(3) 0.046(3) 0.086(3) -0.016(2) 0.019(2) -0.027(2)
C64A 0.063(12) 0.096(14) 0.054(8) -0.029(9) 0.007(7) -0.041(10)
S2A 0.059(7) 0.055(6) 0.036(6) -0.005(5) -0.002(5) -0.029(5)
C59A 0.060(13) 0.047(17) 0.050(15) 0.000(15) -0.005(11) -0.033(12)
O2A 0.059(13) 0.057(13) 0.034(15) -0.006(12) -0.009(13) -0.036(11)
C60A 0.061(16) 0.054(17) 0.043(14) -0.002(12) -0.004(11) -0.023(15)
S1A 0.0557(13) 0.0441(11) 0.0374(11) -0.0047(9) -0.0081(9) -0.0298(10)
O1A 0.054(5) 0.044(5) 0.050(3) 0.001(4) -0.019(4) -0.030(4)
C58A 0.055(10) 0.060(13) 0.058(15) -0.003(13) -0.012(13) -0.032(10)
C57A 0.060(14) 0.049(10) 0.059(15) -0.017(13) -0.003(13) -0.037(9)
C62A 0.079(7) 0.091(8) 0.056(6) 0.008(5) 0.008(5) -0.042(7)
S3A 0.047(5) 0.068(6) 0.052(5) -0.001(4) -0.019(4) -0.028(4)
C61A 0.080(9) 0.066(7) 0.092(8) 0.007(6) -0.013(7) -0.040(7)
O3A 0.037(13) 0.062(13) 0.052(12) -0.006(12) -0.017(9) -0.023(10)
F20A 0.072(5) 0.055(5) 0.157(11) -0.054(7) -0.040(6) -0.018(4)
F19A 0.072(6) 0.044(4) 0.071(4) -0.032(3) -0.010(3) -0.006(4)
F21A 0.097(8) 0.027(4) 0.080(6) -0.007(4) -0.035(6) 0.004(6)

loop_
_atom_type_symbol
_atom_type_description
_atom_type_scat_dispersion_real
_atom_type_scat_dispersion_imag
_atom_type_scat_source
C C 0.0033 0.0016 'International Tables Vol C Tables 4.2.6.8 and 6.1.1.4'
H H 0.0000 0.0000 'International Tables Vol C Tables 4.2.6.8 and 6.1.1.4'
B B 0.0013 0.0007 'International Tables Vol C Tables 4.2.6.8 and 6.1.1.4'
F F 0.0171 0.0103 'International Tables Vol C Tables 4.2.6.8 and 6.1.1.4'
O O 0.0106 0.0060 'International Tables Vol C Tables 4.2.6.8 and 6.1.1.4'
S S 0.1246 0.1234 'International Tables Vol C Tables 4.2.6.8 and 6.1.1.4'
Te Te -0.5308 1.6751 'International Tables Vol C Tables 4.2.6.8 and 6.1.1.4'

loop_
_geom_angle_atom_site_label_1
_geom_angle_atom_site_label_2
_geom_angle_atom_site_label_3
_geom_angle
_geom_angle_site_symmetry_1
_geom_angle_site_symmetry_3
_geom_angle_publ_flag
C1 Te1 C9 98.2(2) . . ?
C1 Te1 C17 96.5(2) . . ?
C17 Te1 C9 88.6(2) . . ?
C2 C1 Te1 118.7(4) . . ?
C2 C1 C6 121.0(5) . . ?
C6 C1 Te1 120.1(4) . . ?
C1 C2 H2 120.5 . . ?
C1 C2 C3 119.1(5) . . ?
C3 C2 H2 120.5 . . ?
C2 C3 C7 118.8(5) . . ?
C4 C3 C2 121.0(5) . . ?
C4 C3 C7 120.2(5) . . ?
C3 C4 H4 120.3 . . ?
C3 C4 C5 119.4(5) . . ?
C5 C4 H4 120.3 . . ?
C4 C5 C6 120.0(5) . . ?
C4 C5 C8 118.9(5) . . ?
C6 C5 C8 121.0(5) . . ?
C1 C6 C5 119.4(5) . . ?
C1 C6 H6 120.3 . . ?
C5 C6 H6 120.3 . . ?
F1 C7 C3 116.3(8) . . ?
F1 C7 F2 104.3(8) . . ?
F1 C7 F3 111.1(13) . . ?
F2 C7 C3 108.8(8) . . ?
F3 C7 C3 111.3(14) . . ?
F3 C7 F2 103.9(10) . . ?
F1A C7 C3 107.5(9) . . ?
F2A C7 C3 114.9(14) . . ?
F2A C7 F1A 102.9(12) . . ?
F3A C7 C3 114.2(9) . . ?
F3A C7 F1A 105.1(9) . . ?
F3A C7 F2A 111.0(12) . . ?
F4 C8 C5 111.7(6) . . ?
F5 C8 C5 112.1(5) . . ?
F5 C8 F4 104.6(5) . . ?
F6 C8 C5 112.8(5) . . ?
F6 C8 F4 106.2(6) . . ?
F6 C8 F5 108.9(6) . . ?
C10 C9 Te1 114.0(4) . . ?
C10 C9 C14 120.7(6) . . ?
C14 C9 Te1 124.9(4) . . ?
C9 C10 H10 119.9 . . ?
C11 C10 C9 120.1(6) . . ?
C11 C10 H10 119.9 . . ?
C10 C11 C15 120.8(6) . . ?
C12 C11 C10 119.8(6) . . ?
C12 C11 C15 119.4(6) . . ?
C11 C12 H12 120.0 . . ?
C11 C12 C13 120.0(6) . . ?
C13 C12 H12 120.0 . . ?
C12 C13 C16 119.7(6) . . ?
C14 C13 C12 121.3(6) . . ?
C14 C13 C16 119.0(6) . . ?
C9 C14 H14 121.0 . . ?
C13 C14 C9 118.0(6) . . ?
C13 C14 H14 121.0 . . ?
F7 C15 C11 114.1(6) . . ?
F7 C15 F8 105.6(7) . . ?
F7 C15 F9 107.6(8) . . ?
F8 C15 C11 113.5(7) . . ?
F9 C15 C11 111.8(7) . . ?
F9 C15 F8 103.5(8) . . ?
F10 C16 C13 109.0(8) . . ?
F11 C16 C13 118.8(10) . . ?
F11 C16 F10 106.0(10) . . ?
F11 C16 F12 108.2(10) . . ?
F12 C16 C13 112.0(8) . . ?
F12 C16 F10 101.3(9) . . ?
F10A C16 C13 108.5(11) . . ?
F10A C16 F12A 101.5(10) . . ?
F11A C16 C13 117.6(12) . . ?
F11A C16 F10A 111.5(14) . . ?
F11A C16 F12A 106.1(11) . . ?
F12A C16 C13 110.5(9) . . ?
C18 C17 Te1 114.0(5) . . ?
C22 C17 Te1 124.0(5) . . ?
C22 C17 C18 121.6(6) . . ?
C17 C18 H18 120.7 . . ?
C17 C18 C19 118.7(6) . . ?
C19 C18 H18 120.7 . . ?
C18 C19 C23 118.4(6) . . ?
C20 C19 C18 120.7(6) . . ?
C20 C19 C23 120.9(6) . . ?
C19 C20 H20 120.4 . . ?
C19 C20 C21 119.2(6) . . ?
C21 C20 H20 120.4 . . ?
C20 C21 C22 121.3(7) . . ?
C20 C21 C24 119.6(6) . . ?
C22 C21 C24 119.1(6) . . ?
C17 C22 C21 118.5(6) . . ?
C17 C22 H22 120.7 . . ?
C21 C22 H22 120.7 . . ?
F13 C23 C19 115.5(8) . . ?
F13 C23 F14 111.0(12) . . ?
F13 C23 F15 105.1(11) . . ?
F14 C23 C19 111.7(9) . . ?
F14 C23 F15 102.8(10) . . ?
F15 C23 C19 109.8(7) . . ?
F14A C23 C19 111.1(10) . . ?
F14A C23 F13A 104.1(15) . . ?
F13A C23 C19 111.0(9) . . ?
F15A C23 C19 116.2(12) . . ?
F15A C23 F14A 112.8(18) . . ?
F15A C23 F13A 100.6(15) . . ?
F16 C24 C21 113.5(6) . . ?
F16 C24 F17 102.4(7) . . ?
F17 C24 C21 112.7(7) . . ?
F18 C24 C21 114.7(6) . . ?
F18 C24 F16 106.4(7) . . ?
F18 C24 F17 106.1(7) . . ?
C25 B1 C49 113.0(5) . . ?
C33 B1 C25 103.7(4) . . ?
C33 B1 C41 111.4(5) . . ?
C33 B1 C49 112.1(5) . . ?
C41 B1 C25 113.3(5) . . ?
C41 B1 C49 103.7(4) . . ?
C26 C25 B1 122.5(5) . . ?
C26 C25 C30 115.7(5) . . ?
C30 C25 B1 121.6(5) . . ?
C25 C26 H26 118.8 . . ?
C25 C26 C27 122.4(5) . . ?
C27 C26 H26 118.8 . . ?
C26 C27 C31 119.0(6) . . ?
C28 C27 C26 120.7(5) . . ?
C28 C27 C31 120.4(6) . . ?
C27 C28 H28 121.0 . . ?
C29 C28 C27 118.1(6) . . ?
C29 C28 H28 121.0 . . ?
C28 C29 C30 121.1(5) . . ?
C28 C29 C32 119.7(5) . . ?
C30 C29 C32 119.2(5) . . ?
C25 C30 H30 119.0 . . ?
C29 C30 C25 122.1(5) . . ?
C29 C30 H30 119.0 . . ?
F19 C31 C27 118.1(13) . . ?
F19 C31 F20 103.2(14) . . ?
F19 C31 F21 112.9(18) . . ?
F20 C31 C27 106.6(10) . . ?
F21 C31 C27 115(2) . . ?
F21 C31 F20 97.6(15) . . ?
F20A C31 C27 112.1(7) . . ?
F20A C31 F19A 101.3(8) . . ?
F19A C31 C27 110.8(7) . . ?
F21A C31 C27 114.0(11) . . ?
F21A C31 F20A 111.8(10) . . ?
F21A C31 F19A 105.9(9) . . ?
F22 C32 C29 114.9(6) . . ?
F22 C32 F24 104.1(6) . . ?
F23 C32 C29 112.9(6) . . ?
F23 C32 F22 106.5(6) . . ?
F23 C32 F24 103.9(7) . . ?
F24 C32 C29 113.6(5) . . ?
C34 C33 B1 122.2(5) . . ?
C34 C33 C38 115.5(5) . . ?
C38 C33 B1 122.1(5) . . ?
C33 C34 H34 118.4 . . ?
C35 C34 C33 123.1(6) . . ?
C35 C34 H34 118.4 . . ?
C34 C35 C36 120.3(5) . . ?
C34 C35 C39 119.2(6) . . ?
C36 C35 C39 120.4(6) . . ?
C35 C36 H36 120.8 . . ?
C35 C36 C37 118.3(5) . . ?
C37 C36 H36 120.8 . . ?
C36 C37 C40 120.6(5) . . ?
C38 C37 C36 120.4(6) . . ?
C38 C37 C40 119.0(5) . . ?
C33 C38 H38 118.8 . . ?
C37 C38 C33 122.3(5) . . ?
C37 C38 H38 118.8 . . ?
F25 C39 C35 111.9(6) . . ?
F26 C39 C35 112.9(6) . . ?
F26 C39 F25 105.6(6) . . ?
F27 C39 C35 113.8(6) . . ?
F27 C39 F25 105.2(6) . . ?
F27 C39 F26 106.9(6) . . ?
F28 C40 C37 113.3(6) . . ?
F28 C40 F29 104.2(5) . . ?
F29 C40 C37 112.2(6) . . ?
F30 C40 C37 113.4(5) . . ?
F30 C40 F28 107.3(6) . . ?
F30 C40 F29 105.7(6) . . ?
C42 C41 B1 123.1(5) . . ?
C46 C41 B1 120.9(5) . . ?
C46 C41 C42 115.7(5) . . ?
C41 C42 H42 119.1 . . ?
C43 C42 C41 121.8(5) . . ?
C43 C42 H42 119.1 . . ?
C42 C43 C47 120.2(5) . . ?
C44 C43 C42 121.2(5) . . ?
C44 C43 C47 118.6(5) . . ?
C43 C44 H44 120.7 . . ?
C43 C44 C45 118.5(5) . . ?
C45 C44 H44 120.7 . . ?
C44 C45 C46 120.3(5) . . ?
C44 C45 C48 120.3(5) . . ?
C46 C45 C48 119.3(5) . . ?
C41 C46 C45 122.5(5) . . ?
C41 C46 H46 118.7 . . ?
C45 C46 H46 118.7 . . ?
F31 C47 C43 112.6(5) . . ?
F31 C47 F33 105.6(5) . . ?
F32 C47 C43 112.8(5) . . ?
F32 C47 F31 107.7(5) . . ?
F32 C47 F33 105.9(5) . . ?
F33 C47 C43 111.8(5) . . ?
F34 C48 C45 112.4(6) . . ?
F35 C48 C45 113.9(5) . . ?
F35 C48 F34 105.9(6) . . ?
F36 C48 C45 113.7(5) . . ?
F36 C48 F34 102.9(6) . . ?
F36 C48 F35 107.1(6) . . ?
C50 C49 B1 121.7(5) . . ?
C54 C49 B1 123.0(5) . . ?
C54 C49 C50 115.0(5) . . ?
C49 C50 H50 118.7 . . ?
C51 C50 C49 122.7(6) . . ?
C51 C50 H50 118.7 . . ?
C50 C51 C52 120.9(6) . . ?
C50 C51 C55 119.1(6) . . ?
C52 C51 C55 120.0(6) . . ?
C51 C52 H52 120.9 . . ?
C53 C52 C51 118.3(6) . . ?
C53 C52 H52 120.9 . . ?
C52 C53 C54 120.5(6) . . ?
C52 C53 C56 120.4(6) . . ?
C54 C53 C56 119.1(6) . . ?
C49 C54 C53 122.6(6) . . ?
C49 C54 H54 118.7 . . ?
C53 C54 H54 118.7 . . ?
F37 C55 C51 111.7(6) . . ?
F38 C55 C51 112.9(6) . . ?
F38 C55 F37 103.9(7) . . ?
F39 C55 C51 115.2(7) . . ?
F39 C55 F37 104.2(7) . . ?
F39 C55 F38 108.0(7) . . ?
F40 C56 C53 111.9(11) . . ?
F40 C56 F41 105.6(14) . . ?
F40 C56 F42 106.2(14) . . ?
F41 C56 C53 113.1(10) . . ?
F42 C56 C53 115.7(12) . . ?
F42 C56 F41 103.4(13) . . ?
F40A C56 C53 115.4(7) . . ?
F40A C56 F41A 103.7(9) . . ?
F40A C56 F42A 108.9(10) . . ?
F41A C56 C53 111.4(8) . . ?
F42A C56 C53 112.4(8) . . ?
F42A C56 F41A 104.2(9) . . ?
O1 S1 C57 106.8(5) . . ?
O1 S1 C58 106.8(6) . . ?
C58 S1 C57 95.9(6) . . ?
S1 C57 H57A 109.5 . . ?
S1 C57 H57B 109.5 . . ?
S1 C57 H57C 109.5 . . ?
H57A C57 H57B 109.5 . . ?
H57A C57 H57C 109.5 . . ?
H57B C57 H57C 109.5 . . ?
S1 C58 H58A 109.5 . . ?
S1 C58 H58B 109.5 . . ?
S1 C58 H58C 109.5 . . ?
H58A C58 H58B 109.5 . . ?
H58A C58 H58C 109.5 . . ?
H58B C58 H58C 109.5 . . ?
O2 S2 C59 105.9(7) . . ?
O2 S2 C60 107.9(6) . . ?
C60 S2 C59 96.4(7) . . ?
S2 C59 H59A 109.5 . . ?
S2 C59 H59B 109.5 . . ?
S2 C59 H59C 109.5 . . ?
H59A C59 H59B 109.5 . . ?
H59A C59 H59C 109.5 . . ?
H59B C59 H59C 109.5 . . ?
S2 C60 H60A 109.5 . . ?
S2 C60 H60B 109.5 . . ?
S2 C60 H60C 109.5 . . ?
H60A C60 H60B 109.5 . . ?
H60A C60 H60C 109.5 . . ?
H60B C60 H60C 109.5 . . ?
O3 S3 C62A 106.4(11) . . ?
O3 S3 C61A 106.2(9) . . ?
C62A S3 C61A 99.8(7) . . ?
H61D C61 H61E 109.5 . . ?
H61D C61 H61F 109.5 . . ?
H61E C61 H61F 109.5 . . ?
S3A C61 H61D 109.5 . . ?
S3A C61 H61E 109.5 . . ?
S3A C61 H61F 109.5 . . ?
H62D C62 H62E 109.5 . . ?
H62D C62 H62F 109.5 . . ?
H62E C62 H62F 109.5 . . ?
S3A C62 H62D 109.5 . . ?
S3A C62 H62E 109.5 . . ?
S3A C62 H62F 109.5 . . ?
O4 S4 C63 107.8(14) . . ?
O4 S4 C64 103.6(16) . . ?
C64 S4 C63 110.4(9) . . ?
S4 C63 H63A 109.5 . . ?
S4 C63 H63B 109.5 . . ?
S4 C63 H63C 109.5 . . ?
H63A C63 H63B 109.5 . . ?
H63A C63 H63C 109.5 . . ?
H63B C63 H63C 109.5 . . ?
S4 C64 H64A 109.5 . . ?
S4 C64 H64B 109.5 . . ?
S4 C64 H64C 109.5 . . ?
H64A C64 H64B 109.5 . . ?
H64A C64 H64C 109.5 . . ?
H64B C64 H64C 109.5 . . ?
H63D C63A H63E 109.5 . . ?
H63D C63A H63F 109.5 . . ?
H63E C63A H63F 109.5 . . ?
S4A C63A H63D 109.5 . . ?
S4A C63A H63E 109.5 . . ?
S4A C63A H63F 109.5 . . ?
O4A S4A C63A 108.4(16) . . ?
O4A S4A C64A 118(2) . . ?
C64A S4A C63A 98.5(11) . . ?
S4A C64A H64D 109.5 . . ?
S4A C64A H64E 109.5 . . ?
S4A C64A H64F 109.5 . . ?
H64D C64A H64E 109.5 . . ?
H64D C64A H64F 109.5 . . ?
H64E C64A H64F 109.5 . . ?
O2A S2A C59A 105(5) . . ?
O2A S2A C60A 109(5) . . ?
C60A S2A C59A 100(4) . . ?
S2A C59A H59D 109.5 . . ?
S2A C59A H59E 109.5 . . ?
S2A C59A H59F 109.5 . . ?
H59D C59A H59E 109.5 . . ?
H59D C59A H59F 109.5 . . ?
H59E C59A H59F 109.5 . . ?
S2A C60A H60D 109.5 . . ?
S2A C60A H60E 109.5 . . ?
S2A C60A H60F 109.5 . . ?
H60D C60A H60E 109.5 . . ?
H60D C60A H60F 109.5 . . ?
H60E C60A H60F 109.5 . . ?
O1A S1A C58A 99(8) . . ?
O1A S1A C57A 94(7) . . ?
C57A S1A C58A 93(3) . . ?
S1A C58A H58D 109.5 . . ?
S1A C58A H58E 109.5 . . ?
S1A C58A H58F 109.5 . . ?
H58D C58A H58E 109.5 . . ?
H58D C58A H58F 109.5 . . ?
H58E C58A H58F 109.5 . . ?
S1A C57A H57D 109.5 . . ?
S1A C57A H57E 109.5 . . ?
S1A C57A H57F 109.5 . . ?
H57D C57A H57E 109.5 . . ?
H57D C57A H57F 109.5 . . ?
H57E C57A H57F 109.5 . . ?
S3 C62A H62A 109.5 . . ?
S3 C62A H62B 109.5 . . ?
S3 C62A H62C 109.5 . . ?
H62A C62A H62B 109.5 . . ?
H62A C62A H62C 109.5 . . ?
H62B C62A H62C 109.5 . . ?
C61 S3A C62 95(3) . . ?
O3A S3A C61 126(5) . . ?
O3A S3A C62 106(5) . . ?
S3 C61A H61A 109.5 . . ?
S3 C61A H61B 109.5 . . ?
S3 C61A H61C 109.5 . . ?
H61A C61A H61B 109.5 . . ?
H61A C61A H61C 109.5 . . ?
H61B C61A H61C 109.5 . . ?

loop_
_geom_bond_atom_site_label_1
_geom_bond_atom_site_label_2
_geom_bond_distance
_geom_bond_site_symmetry_2
_geom_bond_publ_flag
Te1 C1 2.117(5) . ?
Te1 C9 2.139(6) . ?
Te1 C17 2.136(6) . ?
C1 C2 1.370(8) . ?
C1 C6 1.383(8) . ?
C2 H2 0.9500 . ?
C2 C3 1.382(8) . ?
C3 C4 1.380(8) . ?
C3 C7 1.501(8) . ?
C4 H4 0.9500 . ?
C4 C5 1.382(8) . ?
C5 C6 1.390(8) . ?
C5 C8 1.503(8) . ?
C6 H6 0.9500 . ?
C7 F1 1.292(11) . ?
C7 F2 1.386(11) . ?
C7 F3 1.318(13) . ?
C7 F1A 1.391(13) . ?
C7 F2A 1.318(14) . ?
C7 F3A 1.290(12) . ?
C8 F4 1.340(8) . ?
C8 F5 1.319(8) . ?
C8 F6 1.305(8) . ?
C9 C10 1.388(8) . ?
C9 C14 1.389(9) . ?
C10 H10 0.9500 . ?
C10 C11 1.383(8) . ?
C11 C12 1.370(9) . ?
C11 C15 1.499(9) . ?
C12 H12 0.9500 . ?
C12 C13 1.386(9) . ?
C13 C14 1.385(9) . ?
C13 C16 1.486(9) . ?
C14 H14 0.9500 . ?
C15 F7 1.299(9) . ?
C15 F8 1.313(10) . ?
C15 F9 1.301(10) . ?
C16 F10 1.383(11) . ?
C16 F11 1.288(12) . ?
C16 F12 1.334(11) . ?
C16 F10A 1.350(14) . ?
C16 F11A 1.267(14) . ?
C16 F12A 1.361(13) . ?
C17 C18 1.389(8) . ?
C17 C22 1.373(9) . ?
C18 H18 0.9500 . ?
C18 C19 1.389(9) . ?
C19 C20 1.380(9) . ?
C19 C23 1.498(9) . ?
C20 H20 0.9500 . ?
C20 C21 1.382(9) . ?
C21 C22 1.386(9) . ?
C21 C24 1.481(10) . ?
C22 H22 0.9500 . ?
C23 F13 1.296(12) . ?
C23 F14 1.307(13) . ?
C23 F15 1.343(11) . ?
C23 F14A 1.299(17) . ?
C23 F13A 1.355(15) . ?
C23 F15A 1.270(17) . ?
C24 F16 1.299(9) . ?
C24 F17 1.329(10) . ?
C24 F18 1.297(8) . ?
B1 C25 1.647(8) . ?
B1 C33 1.628(8) . ?
B1 C41 1.635(8) . ?
B1 C49 1.648(9) . ?
C25 C26 1.381(8) . ?
C25 C30 1.402(8) . ?
C26 H26 0.9500 . ?
C26 C27 1.400(8) . ?
C27 C28 1.381(9) . ?
C27 C31 1.493(9) . ?
C28 H28 0.9500 . ?
C28 C29 1.371(8) . ?
C29 C30 1.392(8) . ?
C29 C32 1.493(8) . ?
C30 H30 0.9500 . ?
C31 F19 1.230(16) . ?
C31 F20 1.448(18) . ?
C31 F21 1.32(2) . ?
C31 F20A 1.319(10) . ?
C31 F19A 1.389(11) . ?
C31 F21A 1.285(12) . ?
C32 F22 1.302(7) . ?
C32 F23 1.296(9) . ?
C32 F24 1.312(8) . ?
C33 C34 1.391(8) . ?
C33 C38 1.400(8) . ?
C34 H34 0.9500 . ?
C34 C35 1.378(8) . ?
C35 C36 1.386(9) . ?
C35 C39 1.493(9) . ?
C36 H36 0.9500 . ?
C36 C37 1.388(8) . ?
C37 C38 1.386(8) . ?
C37 C40 1.489(9) . ?
C38 H38 0.9500 . ?
C39 F25 1.334(9) . ?
C39 F26 1.325(8) . ?
C39 F27 1.325(8) . ?
C40 F28 1.329(7) . ?
C40 F29 1.348(8) . ?
C40 F30 1.319(8) . ?
C41 C42 1.410(7) . ?
C41 C46 1.395(8) . ?
C42 H42 0.9500 . ?
C42 C43 1.388(8) . ?
C43 C44 1.379(8) . ?
C43 C47 1.493(8) . ?
C44 H44 0.9500 . ?
C44 C45 1.385(8) . ?
C45 C46 1.397(7) . ?
C45 C48 1.488(8) . ?
C46 H46 0.9500 . ?
C47 F31 1.331(8) . ?
C47 F32 1.330(7) . ?
C47 F33 1.336(7) . ?
C48 F34 1.337(8) . ?
C48 F35 1.312(7) . ?
C48 F36 1.311(8) . ?
C49 C50 1.403(8) . ?
C49 C54 1.398(8) . ?
C50 H50 0.9500 . ?
C50 C51 1.380(8) . ?
C51 C52 1.389(10) . ?
C51 C55 1.486(10) . ?
C52 H52 0.9500 . ?
C52 C53 1.372(10) . ?
C53 C54 1.401(8) . ?
C53 C56 1.497(10) . ?
C54 H54 0.9500 . ?
C55 F37 1.338(9) . ?
C55 F38 1.309(9) . ?
C55 F39 1.304(8) . ?
C56 F40 1.297(16) . ?
C56 F41 1.335(17) . ?
C56 F42 1.307(16) . ?
C56 F40A 1.291(11) . ?
C56 F41A 1.342(11) . ?
C56 F42A 1.297(11) . ?
O1 S1 1.515(11) . ?
S1 C57 1.766(10) . ?
S1 C58 1.741(9) . ?
C57 H57A 0.9800 . ?
C57 H57B 0.9800 . ?
C57 H57C 0.9800 . ?
C58 H58A 0.9800 . ?
C58 H58B 0.9800 . ?
C58 H58C 0.9800 . ?
O2 S2 1.481(6) . ?
S2 C59 1.779(10) . ?
S2 C60 1.743(12) . ?
C59 H59A 0.9800 . ?
C59 H59B 0.9800 . ?
C59 H59C 0.9800 . ?
C60 H60A 0.9800 . ?
C60 H60B 0.9800 . ?
C60 H60C 0.9800 . ?
O3 S3 1.476(14) . ?
S3 C62A 1.732(11) . ?
S3 C61A 1.805(12) . ?
C61 H61D 0.9800 . ?
C61 H61E 0.9800 . ?
C61 H61F 0.9800 . ?
C61 S3A 1.75(3) . ?
C62 H62D 0.9800 . ?
C62 H62E 0.9800 . ?
C62 H62F 0.9800 . ?
C62 S3A 1.78(3) . ?
O4 S4 1.494(18) . ?
S4 C63 1.743(15) . ?
S4 C64 1.728(17) . ?
C63 H63A 0.9800 . ?
C63 H63B 0.9800 . ?
C63 H63C 0.9800 . ?
C64 H64A 0.9800 . ?
C64 H64B 0.9800 . ?
C64 H64C 0.9800 . ?
O4A S4A 1.49(2) . ?
C63A H63D 0.9800 . ?
C63A H63E 0.9800 . ?
C63A H63F 0.9800 . ?
C63A S4A 1.779(16) . ?
S4A C64A 1.691(19) . ?
C64A H64D 0.9800 . ?
C64A H64E 0.9800 . ?
C64A H64F 0.9800 . ?
S2A C59A 1.77(3) . ?
S2A O2A 1.50(3) . ?
S2A C60A 1.77(3) . ?
C59A H59D 0.9800 . ?
C59A H59E 0.9800 . ?
C59A H59F 0.9800 . ?
C60A H60D 0.9800 . ?
C60A H60E 0.9800 . ?
C60A H60F 0.9800 . ?
S1A O1A 1.50(3) . ?
S1A C58A 1.82(3) . ?
S1A C57A 1.79(3) . ?
C58A H58D 0.9800 . ?
C58A H58E 0.9800 . ?
C58A H58F 0.9800 . ?
C57A H57D 0.9800 . ?
C57A H57E 0.9800 . ?
C57A H57F 0.9800 . ?
C62A H62A 0.9800 . ?
C62A H62B 0.9800 . ?
C62A H62C 0.9800 . ?
S3A O3A 1.49(3) . ?
C61A H61A 0.9800 . ?
C61A H61B 0.9800 . ?
C61A H61C 0.9800 . ?

loop_
_geom_torsion_atom_site_label_1
_geom_torsion_atom_site_label_2
_geom_torsion_atom_site_label_3
_geom_torsion_atom_site_label_4
_geom_torsion
_geom_torsion_site_symmetry_1
_geom_torsion_site_symmetry_2
_geom_torsion_site_symmetry_3
_geom_torsion_site_symmetry_4
_geom_torsion_publ_flag
Te1 C1 C2 C3 177.1(4) . . . . ?
Te1 C1 C6 C5 -176.6(4) . . . . ?
Te1 C9 C10 C11 -173.9(5) . . . . ?
Te1 C9 C14 C13 175.2(5) . . . . ?
Te1 C17 C18 C19 172.5(5) . . . . ?
Te1 C17 C22 C21 -172.8(5) . . . . ?
C1 C2 C3 C4 -1.7(9) . . . . ?
C1 C2 C3 C7 179.9(6) . . . . ?
C2 C1 C6 C5 -2.2(9) . . . . ?
C2 C3 C4 C5 0.3(10) . . . . ?
C2 C3 C7 F1 -18.3(16) . . . . ?
C2 C3 C7 F2 99.1(12) . . . . ?
C2 C3 C7 F3 -146.9(12) . . . . ?
C2 C3 C7 F1A -51.4(14) . . . . ?
C2 C3 C7 F2A -165.3(13) . . . . ?
C2 C3 C7 F3A 64.7(17) . . . . ?
C3 C4 C5 C6 0.2(9) . . . . ?
C3 C4 C5 C8 179.0(6) . . . . ?
C4 C3 C7 F1 163.3(14) . . . . ?
C4 C3 C7 F2 -79.3(12) . . . . ?
C4 C3 C7 F3 34.7(14) . . . . ?
C4 C3 C7 F1A 130.2(13) . . . . ?
C4 C3 C7 F2A 16.3(16) . . . . ?
C4 C3 C7 F3A -113.7(17) . . . . ?
C4 C5 C6 C1 0.7(9) . . . . ?
C4 C5 C8 F4 47.2(8) . . . . ?
C4 C5 C8 F5 -69.8(8) . . . . ?
C4 C5 C8 F6 166.8(6) . . . . ?
C6 C1 C2 C3 2.6(9) . . . . ?
C6 C5 C8 F4 -134.0(6) . . . . ?
C6 C5 C8 F5 108.9(7) . . . . ?
C6 C5 C8 F6 -14.4(9) . . . . ?
C7 C3 C4 C5 178.7(6) . . . . ?
C8 C5 C6 C1 -178.0(6) . . . . ?
C9 C10 C11 C12 -1.7(10) . . . . ?
C9 C10 C11 C15 176.8(6) . . . . ?
C10 C9 C14 C13 2.7(9) . . . . ?
C10 C11 C12 C13 1.7(10) . . . . ?
C10 C11 C15 F7 10.9(11) . . . . ?
C10 C11 C15 F8 131.9(8) . . . . ?
C10 C11 C15 F9 -111.5(8) . . . . ?
C11 C12 C13 C14 0.5(11) . . . . ?
C11 C12 C13 C16 179.5(7) . . . . ?
C12 C11 C15 F7 -170.5(7) . . . . ?
C12 C11 C15 F8 -49.5(10) . . . . ?
C12 C11 C15 F9 67.0(10) . . . . ?
C12 C13 C14 C9 -2.7(10) . . . . ?
C12 C13 C16 F10 48.5(12) . . . . ?
C12 C13 C16 F11 170.0(13) . . . . ?
C12 C13 C16 F12 -62.7(13) . . . . ?
C12 C13 C16 F10A 141.0(13) . . . . ?
C12 C13 C16 F11A 13.4(19) . . . . ?
C12 C13 C16 F12A -108.6(15) . . . . ?
C14 C9 C10 C11 -0.6(9) . . . . ?
C14 C13 C16 F10 -132.5(10) . . . . ?
C14 C13 C16 F11 -11.0(16) . . . . ?
C14 C13 C16 F12 116.3(12) . . . . ?
C14 C13 C16 F10A -40.0(14) . . . . ?
C14 C13 C16 F11A -167.6(17) . . . . ?
C14 C13 C16 F12A 70.5(15) . . . . ?
C15 C11 C12 C13 -176.8(7) . . . . ?
C16 C13 C14 C9 178.3(6) . . . . ?
C17 C18 C19 C20 0.9(10) . . . . ?
C17 C18 C19 C23 -178.6(7) . . . . ?
C18 C17 C22 C21 -0.7(10) . . . . ?
C18 C19 C20 C21 -0.4(10) . . . . ?
C18 C19 C23 F13 -9.1(16) . . . . ?
C18 C19 C23 F14 118.9(12) . . . . ?
C18 C19 C23 F15 -127.7(9) . . . . ?
C18 C19 C23 F14A -63.0(17) . . . . ?
C18 C19 C23 F13A 52.3(15) . . . . ?
C18 C19 C23 F15A 166(2) . . . . ?
C19 C20 C21 C22 -0.7(10) . . . . ?
C19 C20 C21 C24 179.3(7) . . . . ?
C20 C19 C23 F13 171.4(13) . . . . ?
C20 C19 C23 F14 -60.6(14) . . . . ?
C20 C19 C23 F15 52.8(12) . . . . ?
C20 C19 C23 F14A 117.5(16) . . . . ?
C20 C19 C23 F13A -127.2(14) . . . . ?
C20 C19 C23 F15A -13(2) . . . . ?
C20 C21 C22 C17 1.2(10) . . . . ?
C20 C21 C24 F16 117.9(8) . . . . ?
C20 C21 C24 F17 -126.2(8) . . . . ?
C20 C21 C24 F18 -4.6(11) . . . . ?
C22 C17 C18 C19 -0.3(9) . . . . ?
C22 C21 C24 F16 -62.1(10) . . . . ?
C22 C21 C24 F17 53.8(10) . . . . ?
C22 C21 C24 F18 175.3(8) . . . . ?
C23 C19 C20 C21 179.1(7) . . . . ?
C24 C21 C22 C17 -178.8(6) . . . . ?
B1 C25 C26 C27 176.7(5) . . . . ?
B1 C25 C30 C29 -175.7(5) . . . . ?
B1 C33 C34 C35 -175.5(5) . . . . ?
B1 C33 C38 C37 175.1(5) . . . . ?
B1 C41 C42 C43 -174.6(5) . . . . ?
B1 C41 C46 C45 174.6(5) . . . . ?
B1 C49 C50 C51 176.2(5) . . . . ?
B1 C49 C54 C53 -174.3(5) . . . . ?
C25 B1 C33 C34 84.0(6) . . . . ?
C25 B1 C33 C38 -90.5(6) . . . . ?
C25 B1 C41 C42 -27.0(7) . . . . ?
C25 B1 C41 C46 159.5(5) . . . . ?
C25 B1 C49 C50 37.4(7) . . . . ?
C25 B1 C49 C54 -149.5(5) . . . . ?
C25 C26 C27 C28 -1.3(9) . . . . ?
C25 C26 C27 C31 179.7(6) . . . . ?
C26 C25 C30 C29 -1.6(8) . . . . ?
C26 C27 C28 C29 -1.2(9) . . . . ?
C26 C27 C31 F19 -10(2) . . . . ?
C26 C27 C31 F20 105.7(16) . . . . ?
C26 C27 C31 F21 -147.2(16) . . . . ?
C26 C27 C31 F20A 63.6(12) . . . . ?
C26 C27 C31 F19A -48.8(9) . . . . ?
C26 C27 C31 F21A -168.1(10) . . . . ?
C27 C28 C29 C30 2.2(9) . . . . ?
C27 C28 C29 C32 -175.7(6) . . . . ?
C28 C27 C31 F19 171(2) . . . . ?
C28 C27 C31 F20 -73.2(17) . . . . ?
C28 C27 C31 F21 33.8(18) . . . . ?
C28 C27 C31 F20A -115.4(11) . . . . ?
C28 C27 C31 F19A 132.2(8) . . . . ?
C28 C27 C31 F21A 12.9(13) . . . . ?
C28 C29 C30 C25 -0.8(9) . . . . ?
C28 C29 C32 F22 -17.8(9) . . . . ?
C28 C29 C32 F23 104.6(8) . . . . ?
C28 C29 C32 F24 -137.5(7) . . . . ?
C30 C25 C26 C27 2.6(8) . . . . ?
C30 C29 C32 F22 164.2(6) . . . . ?
C30 C29 C32 F23 -73.4(8) . . . . ?
C30 C29 C32 F24 44.5(9) . . . . ?
C31 C27 C28 C29 177.7(6) . . . . ?
C32 C29 C30 C25 177.2(5) . . . . ?
C33 B1 C25 C26 -93.2(6) . . . . ?
C33 B1 C25 C30 80.5(6) . . . . ?
C33 B1 C41 C42 -143.3(5) . . . . ?
C33 B1 C41 C46 43.1(7) . . . . ?
C33 B1 C49 C50 154.1(5) . . . . ?
C33 B1 C49 C54 -32.8(7) . . . . ?
C33 C34 C35 C36 0.6(9) . . . . ?
C33 C34 C35 C39 -178.1(6) . . . . ?
C34 C33 C38 C37 0.2(8) . . . . ?
C34 C35 C36 C37 -0.1(8) . . . . ?
C34 C35 C39 F25 72.0(8) . . . . ?
C34 C35 C39 F26 -46.9(8) . . . . ?
C34 C35 C39 F27 -169.0(6) . . . . ?
C35 C36 C37 C38 -0.3(8) . . . . ?
C35 C36 C37 C40 178.5(5) . . . . ?
C36 C35 C39 F25 -106.6(7) . . . . ?
C36 C35 C39 F26 134.4(6) . . . . ?
C36 C35 C39 F27 12.3(9) . . . . ?
C36 C37 C38 C33 0.2(9) . . . . ?
C36 C37 C40 F28 19.8(9) . . . . ?
C36 C37 C40 F29 -97.8(7) . . . . ?
C36 C37 C40 F30 142.5(6) . . . . ?
C38 C33 C34 C35 -0.6(8) . . . . ?
C38 C37 C40 F28 -161.4(6) . . . . ?
C38 C37 C40 F29 81.0(7) . . . . ?
C38 C37 C40 F30 -38.7(8) . . . . ?
C39 C35 C36 C37 178.5(6) . . . . ?
C40 C37 C38 C33 -178.6(5) . . . . ?
C41 B1 C25 C26 145.9(5) . . . . ?
C41 B1 C25 C30 -40.3(7) . . . . ?
C41 B1 C33 C34 -153.9(5) . . . . ?
C41 B1 C33 C38 31.6(7) . . . . ?
C41 B1 C49 C50 -85.7(6) . . . . ?
C41 B1 C49 C54 87.4(6) . . . . ?
C41 C42 C43 C44 0.5(9) . . . . ?
C41 C42 C43 C47 -178.4(5) . . . . ?
C42 C41 C46 C45 0.6(8) . . . . ?
C42 C43 C44 C45 0.1(9) . . . . ?
C42 C43 C47 F31 105.6(7) . . . . ?
C42 C43 C47 F32 -16.5(8) . . . . ?
C42 C43 C47 F33 -135.7(6) . . . . ?
C43 C44 C45 C46 -0.3(9) . . . . ?
C43 C44 C45 C48 176.1(6) . . . . ?
C44 C43 C47 F31 -73.2(7) . . . . ?
C44 C43 C47 F32 164.6(6) . . . . ?
C44 C43 C47 F33 45.4(8) . . . . ?
C44 C45 C46 C41 -0.1(9) . . . . ?
C44 C45 C48 F34 -109.6(7) . . . . ?
C44 C45 C48 F35 10.9(9) . . . . ?
C44 C45 C48 F36 133.9(6) . . . . ?
C46 C41 C42 C43 -0.8(8) . . . . ?
C46 C45 C48 F34 66.8(8) . . . . ?
C46 C45 C48 F35 -172.7(6) . . . . ?
C46 C45 C48 F36 -49.6(9) . . . . ?
C47 C43 C44 C45 178.9(5) . . . . ?
C48 C45 C46 C41 -176.6(6) . . . . ?
C49 B1 C25 C26 28.4(7) . . . . ?
C49 B1 C25 C30 -157.9(5) . . . . ?
C49 B1 C33 C34 -38.1(7) . . . . ?
C49 B1 C33 C38 147.3(5) . . . . ?
C49 B1 C41 C42 95.9(6) . . . . ?
C49 B1 C41 C46 -77.6(6) . . . . ?
C49 C50 C51 C52 -2.2(10) . . . . ?
C49 C50 C51 C55 177.1(6) . . . . ?
C50 C49 C54 C53 -0.8(8) . . . . ?
C50 C51 C52 C53 -0.1(10) . . . . ?
C50 C51 C55 F37 -60.5(9) . . . . ?
C50 C51 C55 F38 56.1(9) . . . . ?
C50 C51 C55 F39 -179.1(7) . . . . ?
C51 C52 C53 C54 1.7(10) . . . . ?
C51 C52 C53 C56 -177.0(6) . . . . ?
C52 C51 C55 F37 118.8(8) . . . . ?
C52 C51 C55 F38 -124.5(8) . . . . ?
C52 C51 C55 F39 0.2(10) . . . . ?
C52 C53 C54 C49 -1.3(9) . . . . ?
C52 C53 C56 F40 -100.9(18) . . . . ?
C52 C53 C56 F41 140.0(18) . . . . ?
C52 C53 C56 F42 21(2) . . . . ?
C52 C53 C56 F40A -154.7(10) . . . . ?
C52 C53 C56 F41A -36.9(12) . . . . ?
C52 C53 C56 F42A 79.6(12) . . . . ?
C54 C49 C50 C51 2.6(8) . . . . ?
C54 C53 C56 F40 80.3(18) . . . . ?
C54 C53 C56 F41 -38.8(19) . . . . ?
C54 C53 C56 F42 -157.8(18) . . . . ?
C54 C53 C56 F40A 26.5(13) . . . . ?
C54 C53 C56 F41A 144.3(10) . . . . ?
C54 C53 C56 F42A -99.2(11) . . . . ?
C55 C51 C52 C53 -179.4(6) . . . . ?
C56 C53 C54 C49 177.5(6) . . . . ?
